data_7107372
loop_
_publ_author_name
'Xiangxiang Wu'
'Guoxing Liang'
'Gang Ji'
'Hoong-Kun Fun'
'Lan He'
'Bing Gong'

_publ_section_title
;
 Le Aromatic Oligoamide Macrocycles with Drastically Changed Behavior
;
_journal_name_full Chem.Commun.
_journal_page_first 2228
_journal_paper_doi 10.1039/c2cc16912f
_journal_volume 48
_journal_year 2012
_chemical_formula_sum 'C85.5 H116 N6 O24'
_chemical_formula_weight 1611.89
_space_group_IT_number 15
_symmetry_cell_setting monoclinic
_symmetry_space_group_name_Hall '-C 2yc'
_symmetry_space_group_name_H-M 'C 1 2/c 1'
_atom_sites_solution_hydrogens geom
_atom_sites_solution_primary direct
_atom_sites_solution_secondary difmap
_audit_creation_method SHELXL-97
_cell_angle_alpha 90.00
_cell_angle_beta 120.999(2)
_cell_angle_gamma 90.00
_cell_formula_units_Z 8
_cell_length_a 31.4547(10)
_cell_length_b 25.7172(7)
_cell_length_c 26.8169(9)
_cell_measurement_reflns_used 9910
_cell_measurement_temperature 100.0(1)
_cell_measurement_theta_max 57.50
_cell_measurement_theta_min 2.37
_cell_volume 18594.6(11)
_computing_cell_refinement 'SAINT (Bruker, 2009)'
_computing_data_collection 'APEX2 (Bruker, 2009)'
_computing_data_reduction SAINT
_computing_molecular_graphics SHELXTL
_computing_publication_material
;
SHELXTL (Sheldrick, 2008), PLATON (Spek, 2009)
;
_computing_structure_refinement SHELXTL
_computing_structure_solution 'SHELXTL (Sheldrick, 2008)'
_diffrn_ambient_temperature 100.0(1)
_diffrn_measured_fraction_theta_full 0.986
_diffrn_measured_fraction_theta_max 0.986
_diffrn_measurement_device_type
;
Bruker APEXII DUO CCD area-detector diffractometer
;
_diffrn_measurement_method '\f and \w scans'
_diffrn_radiation_monochromator graphite
_diffrn_radiation_source 'fine-focus sealed tube'
_diffrn_radiation_type CuK\a
_diffrn_radiation_wavelength 1.54178
_diffrn_reflns_av_R_equivalents 0.0428
_diffrn_reflns_av_sigmaI/netI 0.0280
_diffrn_reflns_limit_h_max 35
_diffrn_reflns_limit_h_min -35
_diffrn_reflns_limit_k_max 28
_diffrn_reflns_limit_k_min -25
_diffrn_reflns_limit_l_max 30
_diffrn_reflns_limit_l_min -29
_diffrn_reflns_number 124790
_diffrn_reflns_theta_full 60.13
_diffrn_reflns_theta_max 60.13
_diffrn_reflns_theta_min 2.37
_diffrn_standards_number 0
_exptl_absorpt_coefficient_mu 0.693
_exptl_absorpt_correction_T_max 0.9148
_exptl_absorpt_correction_T_min 0.8779
_exptl_absorpt_correction_type multi-scan
_exptl_absorpt_process_details '(<i>SADABS</i>; Bruker, 2009)'
_exptl_crystal_colour colourless
_exptl_crystal_density_diffrn 1.151
_exptl_crystal_density_method 'not measured'
_exptl_crystal_description block
_exptl_crystal_F_000 6904
_exptl_crystal_size_max 0.193
_exptl_crystal_size_mid 0.192
_exptl_crystal_size_min 0.131
_refine_diff_density_max 0.800
_refine_diff_density_min -0.500
_refine_diff_density_rms 0.161
_refine_ls_extinction_coef 0.0026(3)
_refine_ls_extinction_expression Fc^*^=kFc[1+0.001xFc^2^\l^3^/sin(2\q)]^-1/4^
_refine_ls_extinction_method SHELXL
_refine_ls_goodness_of_fit_ref 1.968
_refine_ls_hydrogen_treatment refall
_refine_ls_matrix_type full
_refine_ls_number_parameters 1079
_refine_ls_number_reflns 13676
_refine_ls_number_restraints 245
_refine_ls_restrained_S_all 1.977
_refine_ls_R_factor_all 0.1824
_refine_ls_R_factor_gt 0.1536
_refine_ls_shift/su_max 0.006
_refine_ls_shift/su_mean 0.001
_refine_ls_structure_factor_coef Fsqd
_refine_ls_weighting_details 'calc w=1/[\s^2^(Fo^2^)+(0.2000P)^2^+0.0000P] where P=(Fo^2^+2Fc^2^)/3'
_refine_ls_weighting_scheme calc
_refine_ls_wR_factor_gt 0.4448
_refine_ls_wR_factor_ref 0.4703
_reflns_number_gt 9413
_reflns_number_total 13676
_reflns_threshold_expression I>2\s(I)
_cod_data_source_file c2cc16912f.txt
_cod_data_source_block 4
_cod_original_cell_volume 18594.6(10)
_cod_original_sg_symbol_H-M 'C 2/c'
_cod_database_code 7107372

loop_
_symmetry_equiv_pos_as_xyz
'x, y, z'
'-x, y, -z+1/2'
'x+1/2, y+1/2, z'
'-x+1/2, y+1/2, -z+1/2'
'-x, -y, -z'
'x, -y, z-1/2'
'-x+1/2, -y+1/2, -z'
'x+1/2, -y+1/2, z-1/2'

loop_
_atom_site_label
_atom_site_type_symbol
_atom_site_fract_x
_atom_site_fract_y
_atom_site_fract_z
_atom_site_U_iso_or_equiv
_atom_site_adp_type
_atom_site_occupancy
_atom_site_symmetry_multiplicity
_atom_site_calc_flag
_atom_site_refinement_flags
_atom_site_disorder_assembly
_atom_site_disorder_group
O1 O 0.6123(2) -0.6471(2) 0.0751(2) 0.1204(17) Uani 1 1 d . . .
O2 O 0.6038(3) -0.6072(4) -0.0006(3) 0.205(4) Uani 1 1 d . . .
O3 O 0.6225(2) -0.5052(3) 0.0183(2) 0.143(2) Uani 1 1 d . . .
O4 O 0.74197(16) -0.45821(14) 0.21662(18) 0.0920(12) Uani 1 1 d . . .
O5 O 0.7266(2) -0.60704(17) 0.26677(18) 0.1240(19) Uani 1 1 d . . .
O6 O 0.81944(18) -0.44925(15) 0.36359(19) 0.1018(14) Uani 1 1 d . . .
O10 O 0.87432(18) -0.55113(14) 0.53860(17) 0.0995(14) Uani 1 1 d . . .
O11 O 0.78757(17) -0.69334(13) 0.40710(15) 0.0886(12) Uani 1 1 d . . .
O12 O 0.83699(16) -0.65991(13) 0.58007(15) 0.0874(12) Uani 1 1 d . . .
O13 O 0.81885(16) -0.84093(14) 0.60956(15) 0.0889(12) Uani 1 1 d . . .
O14 O 0.77251(17) -0.86806(14) 0.43536(16) 0.0892(12) Uani 1 1 d . . .
O15 O 0.83452(19) -0.97714(15) 0.60241(16) 0.1034(15) Uani 1 1 d . . .
O19 O 0.76001(18) -1.11478(14) 0.46126(16) 0.0958(13) Uani 1 1 d . . .
O20 O 0.67136(17) -0.97357(14) 0.32760(16) 0.0957(13) Uani 1 1 d . . .
O21 O 0.70402(17) -1.12721(13) 0.30483(17) 0.0969(14) Uani 1 1 d . . .
O22 O 0.58664(17) -1.10757(14) 0.10000(16) 0.0943(13) Uani 1 1 d . . .
O23 O 0.54659(18) -1.01208(15) 0.06631(17) 0.1023(14) Uani 1 1 d . . .
O24 O 0.53961(17) -0.97299(15) 0.13578(18) 0.1042(15) Uani 1 1 d . . .
N1 N 0.7684(2) -0.53036(16) 0.2981(2) 0.0907(15) Uani 1 1 d . . .
H1A H 0.7736 -0.5011 0.2866 0.109 Uiso 1 1 calc R . .
N3 N 0.82299(18) -0.63185(15) 0.47760(19) 0.0792(13) Uani 1 1 d . . .
H3A H 0.8367 -0.6276 0.5146 0.095 Uiso 1 1 calc R . .
N4 N 0.78754(19) -0.90556(16) 0.51916(19) 0.0861(14) Uani 1 1 d . . .
H4A H 0.7941 -0.8991 0.5539 0.103 Uiso 1 1 calc R . .
N6 N 0.71447(19) -1.04588(17) 0.37460(18) 0.0872(15) Uani 1 1 d . . .
H6A H 0.7182 -1.0784 0.3704 0.105 Uiso 1 1 calc R . .
C1 C 0.6770(3) -0.5784(3) 0.1520(3) 0.098(2) Uani 1 1 d . . .
H1B H 0.6738 -0.6114 0.1639 0.117 Uiso 1 1 calc R . .
C2 C 0.6497(3) -0.5677(3) 0.0932(3) 0.102(2) Uani 1 1 d . . .
C3 C 0.6517(3) -0.5161(3) 0.0765(3) 0.109(2) Uani 1 1 d . . .
C4 C 0.6817(3) -0.4798(3) 0.1167(3) 0.098(2) Uani 1 1 d . . .
H4B H 0.6828 -0.4461 0.1049 0.117 Uiso 1 1 calc R . .
C5 C 0.7105(2) -0.4932(2) 0.1747(3) 0.0921(18) Uani 1 1 d . . .
C6 C 0.7095(3) -0.5428(2) 0.1956(3) 0.0934(19) Uani 1 1 d . . .
C7 C 0.7358(3) -0.5625(2) 0.2555(3) 0.0956(19) Uani 1 1 d . . .
C8 C 0.7949(3) -0.5384(2) 0.3583(3) 0.0912(18) Uani 1 1 d . . .
C9 C 0.8196(3) -0.4946(2) 0.3923(3) 0.0903(17) Uani 1 1 d . . .
C10 C 0.8471(2) -0.4979(2) 0.4522(3) 0.0889(17) Uani 1 1 d . . .
C11 C 0.8477(3) -0.5438(2) 0.4790(3) 0.0880(17) Uani 1 1 d . . .
C12 C 0.8218(2) -0.58701(19) 0.4456(2) 0.0817(16) Uani 1 1 d . . .
C13 C 0.7965(3) -0.5847(2) 0.3858(3) 0.0884(18) Uani 1 1 d . . .
H13A H 0.7805 -0.6141 0.3638 0.106 Uiso 1 1 calc R . .
C14 C 0.8054(2) -0.67993(19) 0.4577(2) 0.0734(14) Uani 1 1 d . . .
C15 C 0.81102(19) -0.71974(18) 0.5020(2) 0.0656(13) Uani 1 1 d . . .
C16 C 0.8255(2) -0.71012(18) 0.5603(2) 0.0682(13) Uani 1 1 d . . .
C17 C 0.82814(19) -0.75073(19) 0.5959(2) 0.0690(13) Uani 1 1 d . . .
H17A H 0.8379 -0.7439 0.6344 0.083 Uiso 1 1 calc R . .
C18 C 0.8166(2) -0.80067(19) 0.5753(2) 0.0676(13) Uani 1 1 d . . .
C19 C 0.80200(18) -0.81237(18) 0.5172(2) 0.0607(12) Uani 1 1 d . . .
C20 C 0.79976(18) -0.77073(18) 0.4830(2) 0.0626(12) Uani 1 1 d . . .
H20A H 0.7900 -0.7776 0.4445 0.075 Uiso 1 1 calc R . .
C21 C 0.7867(2) -0.86321(19) 0.4874(2) 0.0738(14) Uani 1 1 d . . .
C22 C 0.7793(2) -0.9570(2) 0.5026(2) 0.0840(16) Uani 1 1 d . . .
C23 C 0.8026(3) -0.9946(2) 0.5469(2) 0.0942(19) Uani 1 1 d . . .
C24 C 0.7977(3) -1.0466(2) 0.5342(2) 0.0913(18) Uani 1 1 d . . .
C25 C 0.7657(3) -1.0626(2) 0.4760(2) 0.0889(18) Uani 1 1 d . . .
C26 C 0.7428(2) -1.0259(2) 0.4322(2) 0.0879(17) Uani 1 1 d . . .
C27 C 0.7498(3) -0.9739(2) 0.4458(2) 0.0887(18) Uani 1 1 d . . .
H27A H 0.7344 -0.9495 0.4161 0.106 Uiso 1 1 calc R . .
C28 C 0.6827(2) -1.0200(2) 0.3260(2) 0.0816(16) Uani 1 1 d . . .
C29 C 0.6585(2) -1.04851(19) 0.2699(2) 0.0819(16) Uani 1 1 d . . .
C30 C 0.6697(3) -1.0986(2) 0.2583(2) 0.0908(19) Uani 1 1 d . . .
C31 C 0.6464(2) -1.1180(2) 0.2026(3) 0.0902(18) Uani 1 1 d . . .
H31A H 0.6547 -1.1511 0.1962 0.108 Uiso 1 1 calc R . .
C32 C 0.6106(2) -1.0891(2) 0.1555(2) 0.0876(18) Uani 1 1 d . . .
C33 C 0.5986(2) -1.03914(19) 0.1654(2) 0.0819(16) Uani 1 1 d . . .
C34 C 0.6234(2) -1.0207(2) 0.2209(2) 0.0790(16) Uani 1 1 d . . .
H34A H 0.6164 -0.9869 0.2268 0.095 Uiso 1 1 calc R . .
C35 C 0.6195(3) -0.6067(4) 0.0518(3) 0.121(3) Uani 1 1 d . . .
C36 C 0.5834(4) -0.6904(4) 0.0377(4) 0.164(4) Uani 1 1 d . . .
H36A H 0.5807 -0.7171 0.0609 0.246 Uiso 1 1 calc R . .
H36B H 0.5997 -0.7041 0.0186 0.246 Uiso 1 1 calc R . .
H36C H 0.5509 -0.6784 0.0091 0.246 Uiso 1 1 calc R . .
C37 C 0.6132(3) -0.4517(4) -0.0010(4) 0.162(4) Uani 1 1 d D A .
H37A H 0.6438 -0.4340 0.0087 0.194 Uiso 1 1 calc R . .
H37B H 0.5971 -0.4329 0.0161 0.194 Uiso 1 1 calc R . .
C38 C 0.5793(3) -0.4569(5) -0.0663(4) 0.188(5) Uani 1 1 d D . .
H38A H 0.5899 -0.4874 -0.0783 0.225 Uiso 0.521(7) 1 d PR A 1
H38B H 0.5459 -0.4636 -0.0747 0.225 Uiso 0.521(7) 1 d PR A 1
H38C H 0.5899 -0.4859 -0.0798 0.225 Uiso 0.479(7) 1 d PR A 2
H38D H 0.5817 -0.4260 -0.0849 0.225 Uiso 0.479(7) 1 d PR A 2
C39 C 0.5768(5) -0.4122(5) -0.1038(4) 0.112(5) Uani 0.521(7) 1 d PD A 1
H39A H 0.6097 -0.4053 -0.0979 0.134 Uiso 0.521(7) 1 d PR A 1
C40 C 0.5404(6) -0.4212(7) -0.1670(5) 0.141(7) Uani 0.521(7) 1 d PD A 1
H40A H 0.5514 -0.4503 -0.1798 0.212 Uiso 0.521(7) 1 d PR A 1
H40B H 0.5381 -0.3910 -0.1894 0.212 Uiso 0.521(7) 1 d PR A 1
H40C H 0.5084 -0.4287 -0.1723 0.212 Uiso 0.521(7) 1 d PR A 1
C41 C 0.5613(9) -0.3681(7) -0.0811(7) 0.177(9) Uani 0.521(7) 1 d PD A 1
H41A H 0.5852 -0.3632 -0.0406 0.265 Uiso 0.521(7) 1 d PR A 1
H41B H 0.5294 -0.3755 -0.0860 0.265 Uiso 0.521(7) 1 d PR A 1
H41C H 0.5592 -0.3371 -0.1021 0.265 Uiso 0.521(7) 1 d PR A 1
C39X C 0.5310(7) -0.4640(8) -0.0817(8) 0.136(6) Uiso 0.479(7) 1 d PD A 2
H39B H 0.5283 -0.4992 -0.0718 0.163 Uiso 0.479(7) 1 d PR A 2
C40X C 0.5089(9) -0.4626(10) -0.1456(9) 0.172(8) Uiso 0.479(7) 1 d PD A 2
H40D H 0.5279 -0.4842 -0.1561 0.258 Uiso 0.479(7) 1 d PR A 2
H40E H 0.4753 -0.4750 -0.1645 0.258 Uiso 0.479(7) 1 d PR A 2
H40F H 0.5092 -0.4274 -0.1574 0.258 Uiso 0.479(7) 1 d PR A 2
C41X C 0.5045(10) -0.4303(11) -0.0617(12) 0.204(11) Uiso 0.479(7) 1 d PD A 2
H41D H 0.5197 -0.4323 -0.0202 0.306 Uiso 0.479(7) 1 d PR A 2
H41E H 0.5047 -0.3949 -0.0728 0.306 Uiso 0.479(7) 1 d PR A 2
H41F H 0.4709 -0.4424 -0.0799 0.306 Uiso 0.479(7) 1 d PR A 2
C42 C 0.7480(3) -0.40691(19) 0.1992(3) 0.0939(19) Uani 1 1 d . . .
H42A H 0.7463 -0.4095 0.1621 0.113 Uiso 1 1 calc R . .
H42B H 0.7807 -0.3940 0.2276 0.113 Uiso 1 1 calc R . .
C43 C 0.7099(3) -0.3685(3) 0.1936(3) 0.107(2) Uani 1 1 d . . .
H43A H 0.7126 -0.3649 0.2312 0.129 Uiso 1 1 calc R . .
H43B H 0.6771 -0.3823 0.1667 0.129 Uiso 1 1 calc R . .
C44 C 0.7143(5) -0.3152(3) 0.1728(4) 0.140(4) Uani 1 1 d . . .
H44A H 0.7141 -0.3203 0.1365 0.168 Uiso 1 1 calc R . .
C45 C 0.6703(5) -0.2816(4) 0.1587(5) 0.168(4) Uani 1 1 d . . .
H45A H 0.6743 -0.2480 0.1460 0.252 Uiso 1 1 calc R . .
H45B H 0.6679 -0.2777 0.1928 0.252 Uiso 1 1 calc R . .
H45C H 0.6406 -0.2976 0.1283 0.252 Uiso 1 1 calc R . .
C46 C 0.7611(5) -0.2889(3) 0.2135(6) 0.148(4) Uani 1 1 d . . .
H46A H 0.7885 -0.3110 0.2214 0.222 Uiso 1 1 calc R . .
H46B H 0.7620 -0.2815 0.2491 0.222 Uiso 1 1 calc R . .
H46C H 0.7634 -0.2569 0.1964 0.222 Uiso 1 1 calc R . .
C47 C 0.7824(4) -0.4137(3) 0.3563(3) 0.124(3) Uani 1 1 d . . .
H47A H 0.7840 -0.3831 0.3368 0.185 Uiso 1 1 calc R . .
H47B H 0.7877 -0.4042 0.3938 0.185 Uiso 1 1 calc R . .
H47C H 0.7504 -0.4295 0.3335 0.185 Uiso 1 1 calc R . .
C53 C 0.8735(4) -0.5139(3) 0.5767(4) 0.142(3) Uani 1 1 d . . .
H53A H 0.8937 -0.5257 0.6161 0.213 Uiso 1 1 calc R . .
H53B H 0.8401 -0.5092 0.5678 0.213 Uiso 1 1 calc R . .
H53C H 0.8862 -0.4815 0.5720 0.213 Uiso 1 1 calc R . .
C54 C 0.8499(3) -0.6466(3) 0.6381(2) 0.101(2) Uani 1 1 d D A .
H54A H 0.8288 -0.6655 0.6483 0.121 Uiso 1 1 calc R . .
H54B H 0.8446 -0.6097 0.6402 0.121 Uiso 1 1 calc R . .
C55 C 0.9037(3) -0.6599(4) 0.6808(3) 0.128(3) Uani 1 1 d D . .
H55A H 0.9250 -0.6304 0.6864 0.154 Uiso 0.521(7) 1 d PR A 1
H55B H 0.9134 -0.6883 0.6650 0.154 Uiso 0.521(7) 1 d PR A 1
H55C H 0.9229 -0.6583 0.6622 0.154 Uiso 0.479(7) 1 d PR A 2
H55D H 0.9060 -0.6943 0.6957 0.154 Uiso 0.479(7) 1 d PR A 2
C56 C 0.9107(6) -0.6772(6) 0.7415(6) 0.140(6) Uani 0.521(7) 1 d PD A 1
H56A H 0.8855 -0.7033 0.7344 0.168 Uiso 0.521(7) 1 d PR A 1
C57 C 0.9597(5) -0.6998(10) 0.7848(8) 0.215(14) Uani 0.521(7) 1 d PD A 1
H57A H 0.9600 -0.7095 0.8195 0.323 Uiso 0.521(7) 1 d PR A 1
H57B H 0.9845 -0.6738 0.7939 0.323 Uiso 0.521(7) 1 d PR A 1
H57C H 0.9667 -0.7299 0.7689 0.323 Uiso 0.521(7) 1 d PR A 1
C58 C 0.9015(6) -0.6303(5) 0.7665(5) 0.082(5) Uani 0.521(7) 1 d PD A 1
H58A H 0.9040 -0.6387 0.8027 0.123 Uiso 0.521(7) 1 d PR A 1
H58B H 0.8688 -0.6175 0.7396 0.123 Uiso 0.521(7) 1 d PR A 1
H58C H 0.9255 -0.6040 0.7728 0.123 Uiso 0.521(7) 1 d PR A 1
C56X C 0.9223(6) -0.6167(6) 0.7319(7) 0.106(4) Uiso 0.479(7) 1 d PD A 2
H56B H 0.9148 -0.5812 0.7195 0.127 Uiso 0.479(7) 1 d PR A 2
C57X C 0.9728(10) -0.6342(16) 0.7537(18) 0.28(2) Uiso 0.479(7) 1 d PD . 2
H57D H 0.9936 -0.6134 0.7873 0.418 Uiso 0.479(7) 1 d PR A 2
H57E H 0.9767 -0.6702 0.7647 0.418 Uiso 0.479(7) 1 d PR A 2
H57F H 0.9821 -0.6292 0.7251 0.418 Uiso 0.479(7) 1 d PR A 2
C58X C 0.8998(17) -0.635(2) 0.765(2) 0.25(3) Uiso 0.479(7) 1 d PD A 2
H58D H 0.9092 -0.6126 0.7971 0.376 Uiso 0.479(7) 1 d PR A 2
H58E H 0.8643 -0.6363 0.7407 0.376 Uiso 0.479(7) 1 d PR A 2
H58F H 0.9121 -0.6697 0.7786 0.376 Uiso 0.479(7) 1 d PR A 2
C59 C 0.8298(3) -0.8318(3) 0.6676(2) 0.097(2) Uani 1 1 d D A .
H59A H 0.8165 -0.8601 0.6793 0.117 Uiso 1 1 calc R . .
H59B H 0.8136 -0.8000 0.6684 0.117 Uiso 1 1 calc R . .
C60 C 0.8851(4) -0.8272(3) 0.7108(3) 0.140(3) Uani 1 1 d D . .
H60A H 0.8999 -0.8561 0.7019 0.168 Uiso 0.521(7) 1 d PR A 1
H60B H 0.8966 -0.7957 0.7015 0.168 Uiso 0.521(7) 1 d PR A 1
H60C H 0.9019 -0.8324 0.6898 0.168 Uiso 0.479(7) 1 d PR A 2
H60D H 0.8946 -0.8551 0.7384 0.168 Uiso 0.479(7) 1 d PR A 2
C61 C 0.8996(8) -0.8339(7) 0.7744(5) 0.171(10) Uani 0.521(7) 1 d PD A 1
H61A H 0.8959 -0.8707 0.7810 0.206 Uiso 0.521(7) 1 d PR A 1
C62 C 0.9531(10) -0.8286(14) 0.8178(12) 0.43(5) Uani 0.521(7) 1 d PD A 1
H62A H 0.9740 -0.8478 0.8079 0.639 Uiso 0.521(7) 1 d PR A 1
H62B H 0.9588 -0.8403 0.8547 0.639 Uiso 0.521(7) 1 d PR A 1
H62C H 0.9607 -0.7922 0.8200 0.639 Uiso 0.521(7) 1 d PR A 1
C63 C 0.8697(8) -0.8032(8) 0.7917(5) 0.201(19) Uani 0.521(7) 1 d PD A 1
H63A H 0.8366 -0.8151 0.7652 0.302 Uiso 0.521(7) 1 d PR A 1
H63B H 0.8710 -0.7661 0.7890 0.302 Uiso 0.521(7) 1 d PR A 1
H63C H 0.8791 -0.8127 0.8307 0.302 Uiso 0.521(7) 1 d PR A 1
C61X C 0.9019(10) -0.7899(11) 0.7599(10) 0.242(15) Uiso 0.479(7) 1 d PD A 2
H61B H 0.8841 -0.7584 0.7419 0.291 Uiso 0.479(7) 1 d PR A 2
C62X C 0.9558(9) -0.7973(17) 0.7926(12) 0.263(18) Uiso 0.479(7) 1 d PD A 2
H62D H 0.9638 -0.7763 0.7690 0.395 Uiso 0.479(7) 1 d PR A 2
H62E H 0.9734 -0.7846 0.8319 0.395 Uiso 0.479(7) 1 d PR A 2
H62F H 0.9653 -0.8327 0.7920 0.395 Uiso 0.479(7) 1 d PR A 2
C63X C 0.8766(17) -0.809(2) 0.7894(15) 0.30(3) Uiso 0.479(7) 1 d PD A 2
H63D H 0.8414 -0.8064 0.7729 0.452 Uiso 0.479(7) 1 d PR A 2
H63E H 0.8854 -0.8448 0.7889 0.452 Uiso 0.479(7) 1 d PR A 2
H63F H 0.8934 -0.7967 0.8288 0.452 Uiso 0.479(7) 1 d PR A 2
C64 C 0.8128(4) -0.9740(3) 0.6386(4) 0.141(3) Uani 1 1 d . . .
H64A H 0.8371 -0.9612 0.6764 0.211 Uiso 1 1 calc R . .
H64B H 0.8020 -1.0079 0.6423 0.211 Uiso 1 1 calc R . .
H64C H 0.7849 -0.9507 0.6211 0.211 Uiso 1 1 calc R . .
O7 O 0.8565(2) -0.41378(18) 0.4953(2) 0.1247(17) Uani 1 1 d U . .
N2 N 0.9228(2) -0.44840(19) 0.4983(2) 0.1043(17) Uani 1 1 d U A .
H2A H 0.9353 -0.4755 0.4920 0.125 Uiso 1 1 calc R . .
C48 C 0.8757(3) -0.4486(2) 0.4848(3) 0.0916(17) Uani 1 1 d U . .
C49 C 0.9529(3) -0.4020(2) 0.5236(4) 0.142(3) Uani 1 1 d U . .
H49A H 0.9816 -0.4080 0.5192 0.170 Uiso 0.521(7) 1 d PR A 1
H49B H 0.9842 -0.4082 0.5265 0.170 Uiso 0.479(7) 1 d PR A 2
O8 O 0.9729(10) -0.3426(7) 0.5927(12) 0.329(15) Uani 0.521(7) 1 d PDU A 1
O9 O 0.9762(8) -0.4250(7) 0.6101(8) 0.213(7) Uani 0.521(7) 1 d PDU A 1
C50 C 0.9698(11) -0.3874(6) 0.5748(10) 0.192(10) Uani 0.521(7) 1 d PDU A 1
C51 C 1.0016(14) -0.4096(14) 0.6692(10) 0.275(16) Uani 0.521(7) 1 d PDU A 1
H51A H 1.0023 -0.4386 0.6922 0.412 Uiso 0.521(7) 1 d PR A 1
H51B H 0.9850 -0.3808 0.6746 0.412 Uiso 0.521(7) 1 d PR A 1
H51C H 1.0350 -0.3997 0.6810 0.412 Uiso 0.521(7) 1 d PR A 1
C52 C 0.9230(10) -0.3539(9) 0.4696(14) 0.229(15) Uani 0.521(7) 1 d PDU A 1
H52A H 0.9405 -0.3216 0.4834 0.343 Uiso 0.521(7) 1 d PR A 1
H52B H 0.8908 -0.3508 0.4651 0.343 Uiso 0.521(7) 1 d PR A 1
H52C H 0.9195 -0.3624 0.4328 0.343 Uiso 0.521(7) 1 d PR A 1
O8X O 0.9352(4) -0.3128(4) 0.5031(4) 0.104(3) Uiso 0.479(7) 1 d PDU A 2
O9X O 0.9092(3) -0.3691(4) 0.4325(4) 0.091(3) Uiso 0.479(7) 1 d PDU A 2
C50X C 0.9329(5) -0.3568(6) 0.4882(4) 0.077(4) Uiso 0.479(7) 1 d PDU A 2
C51X C 0.8870(4) -0.3277(5) 0.3907(5) 0.084(3) Uiso 0.479(7) 1 d PDU A 2
H51D H 0.8721 -0.3420 0.3522 0.127 Uiso 0.479(7) 1 d PR A 2
H51E H 0.8620 -0.3105 0.3951 0.127 Uiso 0.479(7) 1 d PR A 2
H51F H 0.9121 -0.3031 0.3966 0.127 Uiso 0.479(7) 1 d PR A 2
C52X C 0.9675(7) -0.3972(8) 0.5903(7) 0.087(4) Uiso 0.479(7) 1 d PDU A 2
H52D H 0.9876 -0.3671 0.6088 0.130 Uiso 0.479(7) 1 d PR A 2
H52E H 0.9364 -0.3938 0.5887 0.130 Uiso 0.479(7) 1 d PR A 2
H52F H 0.9844 -0.4277 0.6123 0.130 Uiso 0.479(7) 1 d PR A 2
O16 O 0.8146(3) -1.0968(3) 0.6178(3) 0.160(2) Uani 1 1 d U . .
O17 O 0.9213(9) -1.2112(6) 0.6679(9) 0.418(12) Uani 1 1 d U . .
O18 O 0.8764(8) -1.2041(4) 0.5820(7) 0.306(7) Uani 1 1 d DU . .
N5 N 0.8638(4) -1.1027(3) 0.5835(3) 0.146(3) Uani 1 1 d U . .
H5A H 0.8709 -1.0943 0.5575 0.175 Uiso 1 1 calc R . .
C65 C 0.8260(4) -1.0843(3) 0.5819(3) 0.116(2) Uani 1 1 d U . .
C66 C 0.8949(5) -1.1382(5) 0.6298(5) 0.170(4) Uani 1 1 d U . .
H66A H 0.8801 -1.1452 0.6535 0.204 Uiso 1 1 calc R . .
C67 C 0.9106(10) -1.1743(7) 0.6239(11) 0.315(10) Uani 1 1 d DU . .
C68 C 0.8807(13) -1.2548(6) 0.5847(16) 0.447(19) Uiso 1 1 d DU . .
H68A H 0.8554 -1.2697 0.5487 0.671 Uiso 1 1 calc R . .
H68B H 0.8770 -1.2675 0.6159 0.671 Uiso 1 1 calc R . .
H68C H 0.9127 -1.2643 0.5916 0.671 Uiso 1 1 calc R . .
C69 C 0.9469(6) -1.1014(8) 0.6685(7) 0.270(8) Uani 1 1 d U . .
H69A H 0.9712 -1.1207 0.7016 0.405 Uiso 1 1 calc R . .
H69B H 0.9388 -1.0701 0.6813 0.405 Uiso 1 1 calc R . .
H69C H 0.9601 -1.0926 0.6443 0.405 Uiso 1 1 calc R . .
C70 C 0.7299(5) -1.1404(3) 0.4788(5) 0.153(4) Uani 1 1 d . . .
H70A H 0.7262 -1.1763 0.4674 0.229 Uiso 1 1 calc R . .
H70B H 0.6979 -1.1242 0.4606 0.229 Uiso 1 1 calc R . .
H70C H 0.7453 -1.1382 0.5203 0.229 Uiso 1 1 calc R . .
C71 C 0.7200(3) -1.1760(2) 0.2950(4) 0.149(4) Uani 1 1 d . . .
H71A H 0.7390 -1.1713 0.2761 0.178 Uiso 1 1 calc R . .
H71B H 0.6918 -1.1983 0.2710 0.178 Uiso 1 1 calc R . .
C72 C 0.7521(5) -1.1991(3) 0.3556(4) 0.198(7) Uani 1 1 d . . .
H72A H 0.7861 -1.1934 0.3654 0.238 Uiso 1 1 calc R . .
H72B H 0.7472 -1.1767 0.3813 0.238 Uiso 1 1 calc R . .
C73 C 0.7513(6) -1.2431(8) 0.3713(5) 0.259(10) Uani 1 1 d . . .
H73A H 0.7715 -1.2573 0.3564 0.310 Uiso 1 1 calc R . .
C74 C 0.7120(6) -1.2827(4) 0.3423(6) 0.194(6) Uani 1 1 d . . .
H74A H 0.6911 -1.2740 0.3020 0.291 Uiso 1 1 calc R . .
H74B H 0.6925 -1.2839 0.3605 0.291 Uiso 1 1 calc R . .
H74C H 0.7269 -1.3161 0.3456 0.291 Uiso 1 1 calc R . .
C75 C 0.7901(5) -1.2555(7) 0.4354(5) 0.253(9) Uani 1 1 d . . .
H75A H 0.8154 -1.2292 0.4505 0.379 Uiso 1 1 calc R . .
H75B H 0.8048 -1.2888 0.4377 0.379 Uiso 1 1 calc R . .
H75C H 0.7743 -1.2561 0.4579 0.379 Uiso 1 1 calc R . .
C76 C 0.5967(3) -1.1590(2) 0.0878(3) 0.0903(17) Uani 1 1 d . . .
H76A H 0.5862 -1.1849 0.1055 0.108 Uiso 1 1 calc R . .
H76B H 0.6319 -1.1634 0.1028 0.108 Uiso 1 1 calc R . .
C77 C 0.5680(2) -1.1642(2) 0.0232(3) 0.0947(18) Uani 1 1 d . . .
H77A H 0.5794 -1.1379 0.0069 0.114 Uiso 1 1 calc R . .
H77B H 0.5333 -1.1572 0.0093 0.114 Uiso 1 1 calc R . .
C78 C 0.5718(3) -1.2171(3) 0.0004(3) 0.110(2) Uani 1 1 d . . .
H78A H 0.6070 -1.2266 0.0205 0.132 Uiso 1 1 calc R . .
C79 C 0.5444(3) -1.2592(3) 0.0142(5) 0.143(3) Uani 1 1 d . . .
H79A H 0.5571 -1.2598 0.0553 0.215 Uiso 1 1 calc R . .
H79B H 0.5494 -1.2925 0.0019 0.215 Uiso 1 1 calc R . .
H79C H 0.5096 -1.2514 -0.0060 0.215 Uiso 1 1 calc R . .
C80 C 0.5531(4) -1.2145(3) -0.0639(4) 0.144(3) Uani 1 1 d . . .
H80A H 0.5712 -1.1884 -0.0709 0.215 Uiso 1 1 calc R . .
H80B H 0.5185 -1.2058 -0.0847 0.215 Uiso 1 1 calc R . .
H80C H 0.5577 -1.2476 -0.0769 0.215 Uiso 1 1 calc R . .
C81 C 0.5596(3) -1.0082(2) 0.1167(3) 0.098(2) Uani 1 1 d . . .
C82 C 0.5032(3) -0.9401(2) 0.0920(3) 0.125(3) Uani 1 1 d . . .
H82A H 0.4913 -0.9160 0.1095 0.188 Uiso 1 1 calc R . .
H82B H 0.4761 -0.9608 0.0637 0.188 Uiso 1 1 calc R . .
H82C H 0.5176 -0.9213 0.0734 0.188 Uiso 1 1 calc R . .
C83 C 1.0589(6) -0.1216(7) 0.6379(7) 0.174(8) Uiso 0.50 1 d PGD . .
H83A H 1.0402 -0.1491 0.6142 0.209 Uiso 0.50 1 calc PR . .
C84 C 1.0575(6) -0.0735(8) 0.6135(6) 0.168(8) Uiso 0.50 1 d PGD . .
C85 C 1.0854(7) -0.0324(6) 0.6489(9) 0.31(2) Uiso 0.50 1 d PGD . .
H85A H 1.0845 -0.0002 0.6326 0.376 Uiso 0.50 1 calc PR . .
C86 C 1.1149(6) -0.0395(6) 0.7087(8) 0.174(8) Uiso 0.50 1 d PGD . .
H86A H 1.1336 -0.0120 0.7324 0.209 Uiso 0.50 1 calc PR . .
C87 C 1.1163(5) -0.0876(7) 0.7331(6) 0.151(6) Uiso 0.50 1 d PGD . .
H87A H 1.1360 -0.0923 0.7731 0.181 Uiso 0.50 1 calc PR . .
C88 C 1.0883(6) -0.1287(6) 0.6977(8) 0.194(9) Uiso 0.50 1 d PGD . .
H88A H 1.0893 -0.1609 0.7140 0.233 Uiso 0.50 1 calc PR . .
C89 C 1.0273(19) -0.062(3) 0.5496(10) 0.46(4) Uiso 0.50 1 d PD . .
H89A H 1.0102 -0.0929 0.5289 0.696 Uiso 0.50 1 calc PR . .
H89B H 1.0488 -0.0504 0.5363 0.696 Uiso 0.50 1 calc PR . .
H89C H 1.0036 -0.0353 0.5427 0.696 Uiso 0.50 1 calc PR . .

loop_
_atom_site_aniso_label
_atom_site_aniso_U_11
_atom_site_aniso_U_22
_atom_site_aniso_U_33
_atom_site_aniso_U_23
_atom_site_aniso_U_13
_atom_site_aniso_U_12
O1 0.170(5) 0.101(3) 0.080(3) -0.013(3) 0.058(3) -0.052(3)
O2 0.227(8) 0.254(9) 0.081(4) -0.008(5) 0.043(4) -0.118(7)
O3 0.125(4) 0.184(6) 0.082(3) 0.042(4) 0.025(3) -0.033(4)
O4 0.119(3) 0.053(2) 0.084(3) 0.0145(19) 0.038(2) -0.008(2)
O5 0.195(5) 0.072(3) 0.071(3) 0.006(2) 0.045(3) -0.048(3)
O6 0.151(4) 0.047(2) 0.089(3) 0.0053(19) 0.048(3) -0.009(2)
O10 0.164(4) 0.052(2) 0.065(2) -0.0068(18) 0.046(2) 0.001(2)
O11 0.151(3) 0.052(2) 0.054(2) 0.0019(16) 0.047(2) -0.007(2)
O12 0.145(3) 0.053(2) 0.057(2) -0.0054(16) 0.046(2) 0.001(2)
O13 0.141(3) 0.062(2) 0.060(2) 0.0041(17) 0.049(2) -0.015(2)
O14 0.153(4) 0.062(2) 0.061(2) -0.0065(17) 0.061(2) -0.019(2)
O15 0.168(4) 0.066(2) 0.056(2) 0.0034(18) 0.043(2) -0.011(2)
O19 0.157(4) 0.049(2) 0.066(2) 0.0070(17) 0.046(2) -0.008(2)
O20 0.143(3) 0.048(2) 0.062(2) -0.0020(17) 0.029(2) 0.005(2)
O21 0.140(3) 0.0414(19) 0.073(2) 0.0077(17) 0.029(2) 0.0054(19)
O22 0.134(3) 0.049(2) 0.064(2) -0.0078(17) 0.025(2) 0.006(2)
O23 0.147(4) 0.063(2) 0.051(2) 0.0020(18) 0.018(2) 0.004(2)
O24 0.129(3) 0.060(2) 0.074(3) -0.008(2) 0.017(2) 0.020(2)
N1 0.140(4) 0.045(2) 0.071(3) 0.011(2) 0.042(3) -0.010(2)
N3 0.130(4) 0.037(2) 0.062(2) -0.0009(18) 0.044(3) -0.005(2)
N4 0.135(4) 0.050(3) 0.058(3) 0.003(2) 0.039(3) -0.020(2)
N6 0.128(4) 0.049(2) 0.055(3) 0.003(2) 0.026(3) -0.013(2)
C1 0.126(5) 0.081(4) 0.083(4) 0.007(3) 0.052(4) -0.029(4)
C2 0.114(5) 0.113(5) 0.068(4) 0.010(4) 0.038(4) -0.039(4)
C3 0.098(4) 0.136(6) 0.067(4) 0.028(4) 0.024(3) -0.034(4)
C4 0.112(5) 0.080(4) 0.084(4) 0.034(4) 0.037(4) -0.004(4)
C5 0.111(4) 0.073(4) 0.084(4) 0.013(3) 0.044(4) -0.013(3)
C6 0.129(5) 0.068(4) 0.069(4) 0.007(3) 0.041(4) -0.026(3)
C7 0.134(5) 0.057(3) 0.074(4) 0.009(3) 0.038(4) -0.020(3)
C8 0.133(5) 0.055(3) 0.072(4) 0.001(3) 0.043(4) -0.003(3)
C9 0.140(5) 0.045(3) 0.083(4) 0.004(3) 0.055(4) -0.007(3)
C10 0.123(5) 0.042(3) 0.085(4) -0.009(3) 0.042(4) -0.003(3)
C11 0.131(5) 0.051(3) 0.070(4) -0.007(3) 0.044(3) -0.007(3)
C12 0.119(4) 0.045(3) 0.069(3) -0.001(2) 0.039(3) 0.006(3)
C13 0.141(5) 0.041(3) 0.068(3) 0.004(2) 0.042(3) -0.003(3)
C14 0.114(4) 0.045(3) 0.060(3) 0.005(2) 0.044(3) 0.003(3)
C15 0.095(3) 0.044(3) 0.054(3) 0.000(2) 0.035(3) -0.001(2)
C16 0.101(4) 0.049(3) 0.049(3) -0.002(2) 0.035(3) 0.003(2)
C17 0.091(3) 0.060(3) 0.048(3) -0.001(2) 0.030(2) 0.004(2)
C18 0.093(3) 0.056(3) 0.053(3) 0.007(2) 0.037(3) -0.001(2)
C19 0.078(3) 0.050(3) 0.051(3) -0.002(2) 0.031(2) -0.001(2)
C20 0.087(3) 0.055(3) 0.047(2) 0.000(2) 0.036(2) 0.000(2)
C21 0.101(4) 0.055(3) 0.059(3) 0.009(2) 0.037(3) -0.004(3)
C22 0.113(4) 0.059(3) 0.060(3) 0.007(3) 0.030(3) -0.011(3)
C23 0.139(5) 0.061(3) 0.056(3) 0.004(3) 0.031(3) -0.019(3)
C24 0.140(5) 0.056(3) 0.058(3) 0.008(3) 0.037(3) -0.006(3)
C25 0.147(5) 0.041(3) 0.060(3) 0.008(2) 0.040(3) -0.005(3)
C26 0.125(5) 0.058(3) 0.056(3) 0.005(3) 0.029(3) -0.008(3)
C27 0.135(5) 0.042(3) 0.060(3) 0.006(2) 0.029(3) -0.013(3)
C28 0.121(4) 0.045(3) 0.056(3) 0.007(2) 0.029(3) -0.009(3)
C29 0.126(4) 0.041(3) 0.064(3) 0.003(2) 0.039(3) 0.000(3)
C30 0.134(5) 0.046(3) 0.061(3) 0.011(3) 0.028(3) 0.001(3)
C31 0.129(5) 0.042(3) 0.074(4) -0.005(3) 0.034(4) 0.006(3)
C32 0.125(5) 0.047(3) 0.063(3) -0.005(3) 0.028(3) -0.005(3)
C33 0.113(4) 0.043(3) 0.066(3) 0.006(2) 0.029(3) 0.005(3)
C34 0.100(4) 0.049(3) 0.062(3) -0.002(2) 0.023(3) 0.003(3)
C35 0.134(6) 0.154(7) 0.070(4) 0.008(5) 0.048(4) -0.038(5)
C36 0.224(10) 0.150(8) 0.107(6) -0.033(6) 0.077(7) -0.109(8)
C37 0.124(6) 0.163(8) 0.121(7) 0.094(7) 0.008(5) -0.012(5)
C38 0.117(7) 0.271(15) 0.119(8) 0.088(9) 0.020(6) 0.004(7)
C39 0.111(9) 0.123(11) 0.053(6) 0.015(7) 0.007(6) 0.019(8)
C40 0.159(14) 0.167(16) 0.069(8) 0.036(9) 0.038(9) 0.061(12)
C41 0.26(2) 0.141(16) 0.083(10) -0.002(10) 0.053(13) 0.055(15)
C42 0.131(5) 0.043(3) 0.102(5) 0.026(3) 0.056(4) 0.002(3)
C43 0.151(6) 0.082(4) 0.101(5) 0.027(4) 0.074(5) 0.026(4)
C44 0.261(12) 0.084(5) 0.149(8) 0.061(5) 0.159(9) 0.068(7)
C45 0.256(12) 0.114(7) 0.167(9) 0.051(6) 0.132(9) 0.089(8)
C46 0.227(11) 0.066(5) 0.219(11) 0.020(6) 0.163(10) 0.006(6)
C47 0.200(8) 0.052(4) 0.105(5) 0.013(3) 0.069(5) 0.011(4)
C53 0.239(10) 0.107(6) 0.100(5) -0.016(5) 0.101(6) 0.016(6)
C54 0.144(6) 0.085(4) 0.052(3) -0.013(3) 0.036(4) 0.005(4)
C55 0.131(6) 0.152(7) 0.074(4) -0.038(5) 0.033(4) -0.009(5)
C56 0.162(14) 0.095(11) 0.102(11) 0.016(9) 0.025(10) 0.012(10)
C57 0.076(9) 0.35(4) 0.144(16) 0.12(2) 0.004(10) -0.018(13)
C58 0.128(11) 0.067(7) 0.040(5) -0.011(5) 0.036(6) -0.010(6)
C59 0.153(6) 0.082(4) 0.051(3) 0.004(3) 0.048(4) -0.024(4)
C60 0.207(9) 0.097(5) 0.067(4) 0.013(4) 0.036(5) 0.019(5)
C61 0.27(3) 0.099(11) 0.040(7) 0.002(7) 0.008(11) -0.003(14)
C62 0.50(8) 0.20(3) 0.18(3) 0.05(3) -0.10(4) 0.06(4)
C63 0.36(4) 0.18(2) 0.042(7) -0.042(10) 0.085(14) -0.19(3)
C64 0.240(10) 0.110(6) 0.093(5) -0.003(4) 0.101(6) -0.027(6)
O7 0.171(5) 0.068(3) 0.130(4) -0.034(3) 0.074(4) -0.015(3)
N2 0.130(4) 0.056(3) 0.089(4) -0.006(2) 0.030(3) -0.008(3)
C48 0.141(5) 0.044(3) 0.085(4) -0.002(3) 0.054(4) 0.002(3)
C49 0.153(6) 0.042(3) 0.153(6) 0.004(4) 0.023(6) -0.010(3)
O8 0.33(2) 0.136(9) 0.33(2) -0.136(12) 0.04(2) 0.012(14)
O9 0.249(16) 0.183(12) 0.150(9) -0.011(9) 0.062(11) 0.052(13)
C50 0.193(17) 0.072(9) 0.169(10) -0.051(7) -0.008(14) -0.012(11)
C51 0.31(3) 0.32(4) 0.175(12) -0.067(16) 0.11(2) 0.06(3)
C52 0.163(19) 0.092(12) 0.259(18) 0.077(15) -0.014(19) -0.028(12)
O16 0.217(6) 0.138(5) 0.102(4) 0.052(4) 0.066(4) -0.008(4)
O17 0.58(3) 0.224(13) 0.357(14) 0.126(13) 0.173(18) 0.174(17)
O18 0.56(2) 0.092(6) 0.306(12) 0.034(6) 0.251(13) 0.079(8)
N5 0.203(7) 0.114(5) 0.076(4) 0.016(3) 0.040(4) 0.049(5)
C65 0.175(7) 0.074(4) 0.065(4) 0.005(3) 0.038(4) -0.008(4)
C66 0.245(10) 0.142(7) 0.128(7) 0.051(5) 0.100(7) 0.074(6)
C67 0.42(2) 0.189(12) 0.281(18) 0.060(9) 0.139(14) 0.169(11)
C69 0.198(11) 0.317(16) 0.182(13) 0.109(12) 0.017(9) 0.037(10)
C70 0.261(12) 0.087(5) 0.172(9) -0.041(5) 0.155(9) -0.054(6)
C71 0.178(7) 0.037(3) 0.109(6) -0.009(3) -0.012(5) 0.015(4)
C72 0.256(12) 0.067(5) 0.110(7) -0.002(5) -0.021(8) 0.046(6)
C73 0.263(15) 0.258(16) 0.125(8) 0.107(10) 0.006(9) -0.127(14)
C74 0.303(16) 0.100(7) 0.216(13) 0.069(8) 0.159(13) 0.058(9)
C75 0.188(11) 0.36(2) 0.135(9) 0.135(12) 0.029(8) -0.043(12)
C76 0.116(4) 0.056(3) 0.081(4) -0.015(3) 0.039(3) -0.004(3)
C77 0.108(4) 0.077(4) 0.086(4) -0.023(3) 0.040(4) -0.003(3)
C78 0.122(5) 0.075(4) 0.115(6) -0.034(4) 0.049(4) -0.010(4)
C79 0.144(6) 0.070(4) 0.216(10) -0.056(5) 0.092(7) -0.036(4)
C80 0.187(8) 0.110(6) 0.109(6) -0.055(5) 0.059(6) -0.013(5)
C81 0.135(5) 0.044(3) 0.074(4) -0.007(3) 0.025(4) -0.005(3)
C82 0.152(6) 0.058(4) 0.094(5) -0.007(3) 0.012(4) 0.019(4)

loop_
_atom_type_symbol
_atom_type_description
_atom_type_scat_dispersion_real
_atom_type_scat_dispersion_imag
_atom_type_scat_source
C C 0.0181 0.0091 'International Tables Vol C Tables 4.2.6.8 and 6.1.1.4'
H H 0.0000 0.0000 'International Tables Vol C Tables 4.2.6.8 and 6.1.1.4'
N N 0.0311 0.0180 'International Tables Vol C Tables 4.2.6.8 and 6.1.1.4'
O O 0.0492 0.0322 'International Tables Vol C Tables 4.2.6.8 and 6.1.1.4'

loop_
_geom_angle_atom_site_label_1
_geom_angle_atom_site_label_2
_geom_angle_atom_site_label_3
_geom_angle
_geom_angle_site_symmetry_1
_geom_angle_site_symmetry_3
C35 O1 C36 118.8(6) . .
C3 O3 C37 119.8(7) . .
C5 O4 C42 119.4(5) . .
C9 O6 C47 112.7(5) . .
C11 O10 C53 121.2(5) . .
C16 O12 C54 121.0(4) . .
C18 O13 C59 120.6(4) . .
C23 O15 C64 114.2(6) . .
C25 O19 C70 111.5(5) . .
C30 O21 C71 119.5(5) . .
C32 O22 C76 120.4(4) . .
C81 O24 C82 115.0(5) . .
C7 N1 C8 128.7(5) . .
C7 N1 H1A 115.6 . .
C8 N1 H1A 115.6 . .
C14 N3 C12 128.7(4) . .
C14 N3 H3A 115.7 . .
C12 N3 H3A 115.7 . .
C21 N4 C22 128.4(5) . .
C21 N4 H4A 115.8 . .
C22 N4 H4A 115.8 . .
C28 N6 C26 127.7(5) . .
C28 N6 H6A 116.2 . .
C26 N6 H6A 116.2 . .
C2 C1 C6 124.8(6) . .
C2 C1 H1B 117.6 . .
C6 C1 H1B 117.6 . .
C1 C2 C3 116.7(6) . .
C1 C2 C35 121.2(7) . .
C3 C2 C35 122.1(6) . .
O3 C3 C4 122.9(6) . .
O3 C3 C2 116.1(7) . .
C4 C3 C2 121.0(6) . .
C3 C4 C5 120.2(6) . .
C3 C4 H4B 119.9 . .
C5 C4 H4B 119.9 . .
C4 C5 O4 122.2(5) . .
C4 C5 C6 122.8(6) . .
O4 C5 C6 115.0(5) . .
C5 C6 C1 114.4(6) . .
C5 C6 C7 129.4(6) . .
C1 C6 C7 116.1(5) . .
O5 C7 N1 121.5(5) . .
O5 C7 C6 120.4(5) . .
N1 C7 C6 118.0(5) . .
C13 C8 N1 125.2(5) . .
C13 C8 C9 119.1(5) . .
N1 C8 C9 115.6(5) . .
C10 C9 O6 121.0(5) . .
C10 C9 C8 120.8(5) . .
O6 C9 C8 118.0(5) . .
C11 C10 C9 119.4(5) . .
C11 C10 C48 124.3(6) . .
C9 C10 C48 116.3(5) . .
C10 C11 O10 123.8(5) . .
C10 C11 C12 120.1(5) . .
O10 C11 C12 116.1(5) . .
C13 C12 C11 120.7(5) . .
C13 C12 N3 123.8(5) . .
C11 C12 N3 115.6(5) . .
C12 C13 C8 119.8(5) . .
C12 C13 H13A 120.1 . .
C8 C13 H13A 120.1 . .
O11 C14 N3 124.1(5) . .
O11 C14 C15 118.9(4) . .
N3 C14 C15 116.9(4) . .
C20 C15 C16 116.7(4) . .
C20 C15 C14 116.7(4) . .
C16 C15 C14 126.6(4) . .
O12 C16 C17 122.2(4) . .
O12 C16 C15 117.7(4) . .
C17 C16 C15 120.1(4) . .
C18 C17 C16 121.2(4) . .
C18 C17 H17A 119.4 . .
C16 C17 H17A 119.4 . .
O13 C18 C17 121.9(4) . .
O13 C18 C19 117.2(4) . .
C17 C18 C19 120.9(4) . .
C20 C19 C18 116.2(4) . .
C20 C19 C21 115.8(4) . .
C18 C19 C21 128.0(4) . .
C15 C20 C19 124.9(4) . .
C15 C20 H20A 117.6 . .
C19 C20 H20A 117.6 . .
O14 C21 N4 120.1(5) . .
O14 C21 C19 121.9(4) . .
N4 C21 C19 118.0(4) . .
N4 C22 C27 124.4(5) . .
N4 C22 C23 117.3(5) . .
C27 C22 C23 118.3(5) . .
C24 C23 O15 120.9(5) . .
C24 C23 C22 121.2(5) . .
O15 C23 C22 117.5(5) . .
C23 C24 C25 118.9(5) . .
C23 C24 C65 119.0(5) . .
C25 C24 C65 122.1(5) . .
O19 C25 C26 119.0(5) . .
O19 C25 C24 120.8(5) . .
C26 C25 C24 120.0(5) . .
C27 C26 C25 119.8(5) . .
C27 C26 N6 124.3(5) . .
C25 C26 N6 115.8(5) . .
C26 C27 C22 121.6(5) . .
C26 C27 H27A 119.2 . .
C22 C27 H27A 119.2 . .
O20 C28 N6 121.6(5) . .
O20 C28 C29 120.0(5) . .
N6 C28 C29 118.3(5) . .
C34 C29 C30 115.2(5) . .
C34 C29 C28 116.3(5) . .
C30 C29 C28 128.2(5) . .
O21 C30 C31 121.6(5) . .
O21 C30 C29 117.3(5) . .
C31 C30 C29 121.1(5) . .
C30 C31 C32 121.4(5) . .
C30 C31 H31A 119.3 . .
C32 C31 H31A 119.3 . .
O22 C32 C31 122.7(5) . .
O22 C32 C33 118.3(5) . .
C31 C32 C33 119.0(5) . .
C34 C33 C32 117.9(5) . .
C34 C33 C81 121.7(5) . .
C32 C33 C81 120.4(5) . .
C33 C34 C29 125.4(5) . .
C33 C34 H34A 117.3 . .
C29 C34 H34A 117.3 . .
O2 C35 O1 118.6(8) . .
O2 C35 C2 127.6(8) . .
O1 C35 C2 113.5(6) . .
O1 C36 H36A 109.5 . .
O1 C36 H36B 109.5 . .
H36A C36 H36B 109.5 . .
O1 C36 H36C 109.5 . .
H36A C36 H36C 109.5 . .
H36B C36 H36C 109.5 . .
O3 C37 C38 102.9(9) . .
O3 C37 H37A 111.2 . .
C38 C37 H37A 111.2 . .
O3 C37 H37B 111.2 . .
C38 C37 H37B 111.2 . .
H37A C37 H37B 109.1 . .
C39X C38 C39 103.5(12) . .
C39X C38 C37 111.8(12) . .
C39 C38 C37 118.0(9) . .
C39X C38 H38A 108.0 . .
C39 C38 H38A 107.9 . .
C37 C38 H38A 107.2 . .
C39X C38 H38B 4.3 . .
C39 C38 H38B 107.7 . .
C37 C38 H38B 108.5 . .
H38A C38 H38B 107.0 . .
C39X C38 H38C 109.2 . .
C39 C38 H38C 104.6 . .
C37 C38 H38C 109.2 . .
H38A C38 H38C 3.4 . .
H38B C38 H38C 108.5 . .
C39X C38 H38D 109.1 . .
C39 C38 H38D 8.8 . .
C37 C38 H38D 109.3 . .
H38A C38 H38D 111.5 . .
H38B C38 H38D 113.1 . .
H38C C38 H38D 108.2 . .
C41 C39 C40 111.2(12) . .
C41 C39 C38 103.1(12) . .
C40 C39 C38 112.7(12) . .
C41 C39 H38D 96.2 . .
C40 C39 H38D 127.6 . .
C38 C39 H38D 14.9 . .
C41 C39 H39A 109.9 . .
C40 C39 H39A 109.8 . .
C38 C39 H39A 110.0 . .
H38D C39 H39A 100.8 . .
C39 C40 H40A 108.7 . .
C39 C40 H40B 110.5 . .
H40A C40 H40B 109.5 . .
C39 C40 H40C 109.2 . .
H40A C40 H40C 109.5 . .
H40B C40 H40C 109.5 . .
C39 C40 H40F 90.6 . .
H40A C40 H40F 118.6 . .
H40B C40 H40F 117.0 . .
H40C C40 H40F 18.7 . .
C39 C41 H41A 109.5 . .
C39 C41 H41B 109.4 . .
H41A C41 H41B 109.5 . .
C39 C41 H41C 109.5 . .
H41A C41 H41C 109.5 . .
H41B C41 H41C 109.5 . .
C38 C39X C40X 97.7(16) . .
C38 C39X C41X 124(2) . .
C40X C39X C41X 112.8(17) . .
C38 C39X H38B 10.3 . .
C40X C39X H38B 106.1 . .
C41X C39X H38B 123.4 . .
C38 C39X H39B 106.6 . .
C40X C39X H39B 106.6 . .
C41X C39X H39B 107.8 . .
H38B C39X H39B 98.2 . .
C39X C40X H40C 126.9 . .
C39X C40X H40D 109.5 . .
H40C C40X H40D 93.7 . .
C39X C40X H40E 109.8 . .
H40C C40X H40E 105.8 . .
H40D C40X H40E 109.5 . .
C39X C40X H40F 109.1 . .
H40C C40X H40F 19.5 . .
H40D C40X H40F 109.5 . .
H40E C40X H40F 109.5 . .
C39X C41X H41D 110.5 . .
C39X C41X H41E 110.2 . .
H41D C41X H41E 109.5 . .
C39X C41X H41F 107.7 . .
H41D C41X H41F 109.5 . .
H41E C41X H41F 109.5 . .
O4 C42 C43 113.7(5) . .
O4 C42 H42A 108.8 . .
C43 C42 H42A 108.8 . .
O4 C42 H42B 108.8 . .
C43 C42 H42B 108.8 . .
H42A C42 H42B 107.7 . .
C42 C43 C44 114.3(6) . .
C42 C43 H43A 108.7 . .
C44 C43 H43A 108.7 . .
C42 C43 H43B 108.7 . .
C44 C43 H43B 108.7 . .
H43A C43 H43B 107.6 . .
C46 C44 C45 111.2(9) . .
C46 C44 C43 113.1(8) . .
C45 C44 C43 111.4(9) . .
C46 C44 H44A 106.9 . .
C45 C44 H44A 106.9 . .
C43 C44 H44A 106.9 . .
C44 C45 H45A 109.5 . .
C44 C45 H45B 109.5 . .
H45A C45 H45B 109.5 . .
C44 C45 H45C 109.5 . .
H45A C45 H45C 109.5 . .
H45B C45 H45C 109.5 . .
C44 C46 H46A 109.5 . .
C44 C46 H46B 109.5 . .
H46A C46 H46B 109.5 . .
C44 C46 H46C 109.5 . .
H46A C46 H46C 109.5 . .
H46B C46 H46C 109.5 . .
O6 C47 H47A 109.5 . .
O6 C47 H47B 109.5 . .
H47A C47 H47B 109.5 . .
O6 C47 H47C 109.5 . .
H47A C47 H47C 109.5 . .
H47B C47 H47C 109.5 . .
O10 C53 H53A 109.5 . .
O10 C53 H53B 109.5 . .
H53A C53 H53B 109.5 . .
O10 C53 H53C 109.5 . .
H53A C53 H53C 109.5 . .
H53B C53 H53C 109.5 . .
O12 C54 C55 110.3(6) . .
O12 C54 H54A 109.6 . .
C55 C54 H54A 109.6 . .
O12 C54 H54B 109.6 . .
C55 C54 H54B 109.6 . .
H54A C54 H54B 108.1 . .
C54 C55 C56 110.3(8) . .
C54 C55 C56X 105.1(8) . .
C56 C55 C56X 61.7(8) . .
C54 C55 H55A 110.7 . .
C56 C55 H55A 109.8 . .
C56X C55 H55A 54.1 . .
C54 C55 H55B 108.7 . .
C56 C55 H55B 109.1 . .
C56X C55 H55B 145.9 . .
H55A C55 H55B 108.2 . .
C54 C55 H55C 110.7 . .
C56 C55 H55C 138.7 . .
C56X C55 H55C 111.2 . .
H55A C55 H55C 58.8 . .
H55B C55 H55C 51.9 . .
C54 C55 H55D 109.7 . .
C56 C55 H55D 51.2 . .
C56X C55 H55D 111.3 . .
H55A C55 H55D 139.4 . .
H55B C55 H55D 60.8 . .
H55C C55 H55D 108.8 . .
C58 C56 C57 109.4(14) . .
C58 C56 C55 106.2(9) . .
C57 C56 C55 116.6(14) . .
C58 C56 H55D 141.9 . .
C57 C56 H55D 100.3 . .
C55 C56 H55D 37.1 . .
C58 C56 H56A 108.8 . .
C57 C56 H56A 107.0 . .
C55 C56 H56A 108.7 . .
H55D C56 H56A 83.7 . .
C58 C56 H58F 46.1 . .
C57 C56 H58F 78.6 . .
C55 C56 H58F 152.2 . .
H55D C56 H58F 169.6 . .
H56A C56 H58F 86.7 . .
C56 C57 H57A 110.1 . .
C56 C57 H57B 107.7 . .
H57A C57 H57B 109.5 . .
C56 C57 H57C 110.6 . .
H57A C57 H57C 109.5 . .
H57B C57 H57C 109.5 . .
C56 C57 H57E 85.6 . .
H57A C57 H57E 144.3 . .
H57B C57 H57E 35.2 . .
H57C C57 H57E 93.2 . .
C56 C58 H58A 110.0 . .
C56 C58 H58B 108.9 . .
H58A C58 H58B 109.5 . .
C56 C58 H58C 109.5 . .
H58A C58 H58C 109.5 . .
H58B C58 H58C 109.5 . .
C56 C58 H58D 147.2 . .
H58A C58 H58D 46.5 . .
H58B C58 H58D 101.7 . .
H58C C58 H58D 69.6 . .
C56 C58 H58E 89.6 . .
H58A C58 H58E 96.8 . .
H58B C58 H58E 29.6 . .
H58C C58 H58E 138.7 . .
H58D C58 H58E 112.9 . .
C56 C58 H58F 42.1 . .
H58A C58 H58F 68.0 . .
H58B C58 H58F 126.9 . .
H58C C58 H58F 121.5 . .
H58D C58 H58F 108.7 . .
H58E C58 H58F 97.5 . .
C57X C56X C58X 115(2) . .
C57X C56X C55 88.3(19) . .
C58X C56X C55 102(2) . .
C57X C56X H55A 73.2 . .
C58X C56X H55A 138.8 . .
C55 C56X H55A 36.8 . .
C57X C56X H58C 99.9 . .
C58X C56X H58C 47.3 . .
C55 C56X H58C 148.9 . .
H55A C56X H58C 172.1 . .
C57X C56X H56B 117.1 . .
C58X C56X H56B 114.3 . .
C55 C56X H56B 116.2 . .
H55A C56X H56B 93.1 . .
H58C C56X H56B 86.7 . .
C56X C57X C57X 148(3) . 2_756
C56X C57X H57B 109.7 . .
C57X C57X H57B 101.3 2_756 .
C56X C57X H57D 106.3 . .
C57X C57X H57D 82.9 2_756 .
H57B C57X H57D 84.3 . .
C56X C57X H57E 111.2 . .
C57X C57X H57E 93.2 2_756 .
H57B C57X H57E 27.5 . .
H57D C57X H57E 109.5 . .
C56X C57X H57F 110.9 . .
C57X C57X H57F 39.0 2_756 .
H57B C57X H57F 130.6 . .
H57D C57X H57F 109.5 . .
H57E C57X H57F 109.5 . .
C56X C58X H58A 145.1 . .
C56X C58X H58B 93.0 . .
H58A C58X H58B 108.5 . .
C56X C58X H58C 48.3 . .
H58A C58X H58C 100.0 . .
H58B C58X H58C 99.6 . .
C56X C58X H58D 109.1 . .
H58A C58X H58D 44.2 . .
H58B C58X H58D 94.1 . .
H58C C58X H58D 61.0 . .
C56X C58X H58E 111.1 . .
H58A C58X H58E 100.7 . .
H58B C58X H58E 30.6 . .
H58C C58X H58E 130.2 . .
H58D C58X H58E 109.5 . .
C56X C58X H58F 108.2 . .
H58A C58X H58F 72.4 . .
H58B C58X H58F 140.0 . .
H58C C58X H58F 119.9 . .
H58D C58X H58F 109.5 . .
H58E C58X H58F 109.5 . .
O13 C59 C60 112.5(6) . .
O13 C59 H59A 109.1 . .
C60 C59 H59A 109.1 . .
O13 C59 H59B 109.1 . .
C60 C59 H59B 109.1 . .
H59A C59 H59B 107.8 . .
C61X C60 C59 118.0(12) . .
C61X C60 C61 47.3(14) . .
C59 C60 C61 114.1(10) . .
C61X C60 H60A 135.8 . .
C59 C60 H60A 105.0 . .
C61 C60 H60A 106.5 . .
C61X C60 H60B 71.4 . .
C59 C60 H60B 107.3 . .
C61 C60 H60B 116.4 . .
H60A C60 H60B 106.6 . .
C61X C60 H60C 123.9 . .
C59 C60 H60C 107.5 . .
C61 C60 H60C 134.5 . .
H60A C60 H60C 43.0 . .
H60B C60 H60C 64.8 . .
C61X C60 H60D 88.5 . .
C59 C60 H60D 108.0 . .
C61 C60 H60D 42.5 . .
H60A C60 H60D 67.7 . .
H60B C60 H60D 144.4 . .
H60C C60 H60D 107.6 . .
C63 C61 C62 110.8(16) . .
C63 C61 C60 114.7(11) . .
C62 C61 C60 115.6(18) . .
C63 C61 H60D 138.7 . .
C62 C61 H60D 110.1 . .
C60 C61 H60D 38.3 . .
C63 C61 H61A 107.7 . .
C62 C61 H61A 98.1 . .
C60 C61 H61A 108.4 . .
H60D C61 H61A 71.9 . .
C63 C61 H63E 54.0 . .
C62 C61 H63E 110.7 . .
C60 C61 H63E 132.6 . .
H60D C61 H63E 114.9 . .
H61A C61 H63E 53.9 . .
C61 C62 H62A 113.4 . .
C61 C62 H62B 108.3 . .
H62A C62 H62B 109.5 . .
C61 C62 H62C 106.6 . .
H62A C62 H62C 109.5 . .
H62B C62 H62C 109.5 . .
C61 C62 H62E 121.0 . .
H62A C62 H62E 103.5 . .
H62B C62 H62E 100.1 . .
H62C C62 H62E 14.7 . .
C61 C62 H62F 98.0 . .
H62A C62 H62F 32.6 . .
H62B C62 H62F 141.6 . .
H62C C62 H62F 88.4 . .
H62E C62 H62F 89.2 . .
C61 C63 H63A 102.8 . .
C61 C63 H63B 116.8 . .
H63A C63 H63B 109.5 . .
C61 C63 H63C 108.6 . .
H63A C63 H63C 109.5 . .
H63B C63 H63C 109.5 . .
C61 C63 H63D 116.7 . .
H63A C63 H63D 14.6 . .
H63B C63 H63D 97.8 . .
H63C C63 H63D 106.8 . .
C61 C63 H63E 32.0 . .
H63A C63 H63E 89.6 . .
H63B C63 H63E 148.3 . .
H63C C63 H63E 86.2 . .
H63D C63 H63E 103.9 . .
C61 C63 H63F 98.5 . .
H63A C63 H63F 147.5 . .
H63B C63 H63F 81.6 . .
H63C C63 H63F 39.5 . .
H63D C63 H63F 139.8 . .
H63E C63 H63F 95.9 . .
C63X C61X C62X 115(2) . .
C63X C61X C60 102.5(12) . .
C62X C61X C60 102.6(12) . .
C63X C61X H60B 137.1 . .
C62X C61X H60B 94.8 . .
C60 C61X H60B 37.9 . .
C63X C61X H61B 102.7 . .
C62X C61X H61B 127.2 . .
C60 C61X H61B 104.4 . .
H60B C61X H61B 80.5 . .
C61X C62X H62A 118.1 . .
C61X C62X H62C 99.9 . .
H62A C62X H62C 91.7 . .
C61X C62X H62D 98.4 . .
H62A C62X H62D 120.9 . .
H62C C62X H62D 127.7 . .
C61X C62X H62E 116.5 . .
H62A C62X H62E 94.4 . .
H62C C62X H62E 21.3 . .
H62D C62X H62E 109.5 . .
C61X C62X H62F 112.8 . .
H62A C62X H62F 15.8 . .
H62C C62X H62F 107.5 . .
H62D C62X H62F 109.5 . .
H62E C62X H62F 109.5 . .
C61X C63X H63A 120.5 . .
C61X C63X H63B 77.8 . .
H63A C63X H63B 90.4 . .
C61X C63X H63C 144.5 . .
H63A C63X H63C 92.9 . .
H63B C63X H63C 91.3 . .
C61X C63X H63D 123.0 . .
H63A C63X H63D 14.6 . .
H63B C63X H63D 77.6 . .
H63C C63X H63D 86.3 . .
C61X C63X H63E 94.4 . .
H63A C63X H63E 96.1 . .
H63B C63X H63E 171.6 . .
H63C C63X H63E 93.5 . .
H63D C63X H63E 109.5 . .
C61X C63X H63F 109.7 . .
H63A C63X H63F 121.1 . .
H63B C63X H63F 71.1 . .
H63C C63X H63F 35.7 . .
H63D C63X H63F 109.5 . .
H63E C63X H63F 109.5 . .
O15 C64 H64A 109.5 . .
O15 C64 H64B 109.5 . .
H64A C64 H64B 109.5 . .
O15 C64 H64C 109.5 . .
H64A C64 H64C 109.5 . .
H64B C64 H64C 109.5 . .
C48 N2 C49 119.7(7) . .
C48 N2 H2A 120.2 . .
C49 N2 H2A 120.2 . .
O7 C48 N2 124.0(6) . .
O7 C48 C10 122.3(7) . .
N2 C48 C10 113.6(6) . .
C50 C49 C50X 106.2(11) . .
C50 C49 N2 124.5(14) . .
C50X C49 N2 113.5(8) . .
C50 C49 C52X 15.5(14) . .
C50X C49 C52X 117.0(11) . .
N2 C49 C52X 109.0(10) . .
C50 C49 C52 115.9(14) . .
C50X C49 C52 10.1(12) . .
N2 C49 C52 104.3(10) . .
C52X C49 C52 125.9(17) . .
C50 C49 H49A 106.5 . .
C50X C49 H49A 99.6 . .
N2 C49 H49A 103.4 . .
C52X C49 H49A 113.2 . .
C52 C49 H49A 98.4 . .
C50 C49 H49B 97.1 . .
C50X C49 H49B 105.8 . .
N2 C49 H49B 107.2 . .
C52X C49 H49B 103.3 . .
C52 C49 H49B 105.9 . .
H49A C49 H49B 9.9 . .
C50 O8 H52D 50.0 . .
C50 O9 C51 113(2) . .
C50 O9 H52E 58.7 . .
C51 O9 H52E 100.1 . .
C50 O9 H52F 97.7 . .
C51 O9 H52F 83.8 . .
H52E O9 H52F 155.8 . .
O8 C50 C49 127.8(19) . .
O8 C50 O9 118(2) . .
C49 C50 O9 113.3(14) . .
O8 C50 H52D 38.6 . .
C49 C50 H52D 159.0 . .
O9 C50 H52D 85.2 . .
O8 C50 H52E 85.4 . .
C49 C50 H52E 109.3 . .
O9 C50 H52E 62.5 . .
H52D C50 H52E 87.6 . .
O8 C50 H52F 120.1 . .
C49 C50 H52F 112.1 . .
O9 C50 H52F 10.3 . .
H52D C50 H52F 84.3 . .
H52E C50 H52F 72.7 . .
O9 C51 H51A 108.4 . .
O9 C51 H51B 110.4 . .
H51A C51 H51B 109.5 . .
O9 C51 H51C 109.7 . .
H51A C51 H51C 109.5 . .
H51B C51 H51C 109.5 . .
O9 C51 H52F 9.9 . .
H51A C51 H52F 108.0 . .
H51B C51 H52F 118.9 . .
H51C C51 H52F 101.1 . .
C49 C52 H52A 109.5 . .
C49 C52 H52B 104.1 . .
H52A C52 H52B 109.5 . .
C49 C52 H52C 114.6 . .
H52A C52 H52C 109.5 . .
H52B C52 H52C 109.5 . .
C50X O8X H52A 54.0 . .
C50X O9X C51X 118.0(11) . .
C50X O9X H52B 50.7 . .
C51X O9X H52B 92.8 . .
C50X O9X H52C 83.4 . .
C51X O9X H52C 74.7 . .
H52B O9X H52C 119.6 . .
O8X C50X O9X 120.6(13) . .
O8X C50X C49 128.5(10) . .
O9X C50X C49 110.9(11) . .
O8X C50X H52A 34.2 . .
O9X C50X H52A 96.2 . .
C49 C50X H52A 143.3 . .
O8X C50X H52B 84.8 . .
O9X C50X H52B 66.3 . .
C49 C50X H52B 117.4 . .
H52A C50X H52B 95.7 . .
O8X C50X H52C 114.1 . .
O9X C50X H52C 15.8 . .
C49 C50X H52C 115.6 . .
H52A C50X H52C 84.8 . .
H52B C50X H52C 78.3 . .
O9X C51X H52C 14.6 . .
O9X C51X H51D 109.1 . .
H52C C51X H51D 112.0 . .
O9X C51X H51E 110.0 . .
H52C C51X H51E 120.0 . .
H51D C51X H51E 109.5 . .
O9X C51X H51F 109.4 . .
H52C C51X H51F 95.2 . .
H51D C51X H51F 109.5 . .
H51E C51X H51F 109.5 . .
C49 C52X H52D 111.7 . .
C49 C52X H52E 104.9 . .
H52D C52X H52E 109.5 . .
C49 C52X H52F 111.7 . .
H52D C52X H52F 109.5 . .
H52E C52X H52F 109.5 . .
C68 O18 C67 121(2) . .
C65 N5 C66 118.4(9) . .
C65 N5 H5A 120.8 . .
C66 N5 H5A 120.8 . .
O16 C65 N5 121.8(8) . .
O16 C65 C24 124.0(10) . .
N5 C65 C24 114.2(8) . .
C67 C66 N5 124.3(16) . .
C67 C66 C69 101.4(18) . .
N5 C66 C69 100.7(10) . .
C67 C66 H66A 109.7 . .
N5 C66 H66A 109.7 . .
C69 C66 H66A 109.7 . .
C66 C67 O18 112(2) . .
C66 C67 O17 112(2) . .
O18 C67 O17 93.4(18) . .
O18 C68 H68A 109.5 . .
O18 C68 H68B 109.5 . .
H68A C68 H68B 109.5 . .
O18 C68 H68C 109.5 . .
H68A C68 H68C 109.5 . .
H68B C68 H68C 109.5 . .
C66 C69 H69A 109.5 . .
C66 C69 H69B 109.5 . .
H69A C69 H69B 109.5 . .
C66 C69 H69C 109.5 . .
H69A C69 H69C 109.5 . .
H69B C69 H69C 109.5 . .
O19 C70 H70A 109.5 . .
O19 C70 H70B 109.5 . .
H70A C70 H70B 109.5 . .
O19 C70 H70C 109.5 . .
H70A C70 H70C 109.5 . .
H70B C70 H70C 109.5 . .
O21 C71 C72 104.5(7) . .
O21 C71 H71A 110.9 . .
C72 C71 H71A 110.9 . .
O21 C71 H71B 110.9 . .
C72 C71 H71B 110.9 . .
H71A C71 H71B 108.9 . .
C73 C72 C71 127.8(10) . .
C73 C72 H72A 105.3 . .
C71 C72 H72A 105.3 . .
C73 C72 H72B 105.4 . .
C71 C72 H72B 105.4 . .
H72A C72 H72B 106.0 . .
C72 C73 C74 128.5(11) . .
C72 C73 C75 115.7(13) . .
C74 C73 C75 114.3(10) . .
C72 C73 H73A 94.0 . .
C74 C73 H73A 94.0 . .
C75 C73 H73A 94.0 . .
C73 C74 H74A 109.5 . .
C73 C74 H74B 109.5 . .
H74A C74 H74B 109.5 . .
C73 C74 H74C 109.5 . .
H74A C74 H74C 109.5 . .
H74B C74 H74C 109.5 . .
C73 C75 H75A 109.5 . .
C73 C75 H75B 109.5 . .
H75A C75 H75B 109.5 . .
C73 C75 H75C 109.5 . .
H75A C75 H75C 109.5 . .
H75B C75 H75C 109.5 . .
O22 C76 C77 105.9(5) . .
O22 C76 H76A 110.5 . .
C77 C76 H76A 110.5 . .
O22 C76 H76B 110.5 . .
C77 C76 H76B 110.5 . .
H76A C76 H76B 108.7 . .
C76 C77 C78 114.9(6) . .
C76 C77 H77A 108.5 . .
C78 C77 H77A 108.5 . .
C76 C77 H77B 108.5 . .
C78 C77 H77B 108.5 . .
H77A C77 H77B 107.5 . .
C80 C78 C77 110.8(7) . .
C80 C78 C79 111.6(7) . .
C77 C78 C79 111.2(6) . .
C80 C78 H78A 107.7 . .
C77 C78 H78A 107.7 . .
C79 C78 H78A 107.7 . .
C78 C79 H79A 109.5 . .
C78 C79 H79B 109.5 . .
H79A C79 H79B 109.5 . .
C78 C79 H79C 109.5 . .
H79A C79 H79C 109.5 . .
H79B C79 H79C 109.5 . .
C78 C80 H80A 109.5 . .
C78 C80 H80B 109.5 . .
H80A C80 H80B 109.5 . .
C78 C80 H80C 109.5 . .
H80A C80 H80C 109.5 . .
H80B C80 H80C 109.5 . .
O23 C81 O24 122.1(6) . .
O23 C81 C33 126.6(6) . .
O24 C81 C33 111.3(6) . .
O24 C82 H82A 109.5 . .
O24 C82 H82B 109.5 . .
H82A C82 H82B 109.5 . .
O24 C82 H82C 109.5 . .
H82A C82 H82C 109.5 . .
H82B C82 H82C 109.5 . .
C84 C83 C88 120.0 . .
C84 C83 H83A 120.0 . .
C88 C83 H83A 120.0 . .
C83 C84 C85 120.0 . .
C83 C84 C89 124(4) . .
C85 C84 C89 116(4) . .
C84 C85 C86 120.0 . .
C84 C85 H85A 120.0 . .
C86 C85 H85A 120.0 . .
C87 C86 C85 120.0 . .
C87 C86 H86A 120.0 . .
C85 C86 H86A 120.0 . .
C86 C87 C88 120.0 . .
C86 C87 H87A 120.0 . .
C88 C87 H87A 120.0 . .
C87 C88 C83 120.0 . .
C87 C88 H88A 120.0 . .
C83 C88 H88A 120.0 . .
C84 C89 H89A 109.5 . .
C84 C89 H89B 109.5 . .
H89A C89 H89B 109.5 . .
C84 C89 H89C 109.5 . .
H89A C89 H89C 109.5 . .
H89B C89 H89C 109.5 . .

loop_
_geom_bond_atom_site_label_1
_geom_bond_atom_site_label_2
_geom_bond_distance
_geom_bond_site_symmetry_2
O1 C35 1.292(9) .
O1 C36 1.460(9) .
O2 C35 1.227(9) .
O3 C3 1.370(8) .
O3 C37 1.446(11) .
O4 C5 1.382(7) .
O4 C42 1.444(6) .
O5 C7 1.256(7) .
O6 C9 1.395(7) .
O6 C47 1.414(9) .
O10 C11 1.383(7) .
O10 C53 1.409(8) .
O11 C14 1.220(6) .
O12 C16 1.372(6) .
O12 C54 1.433(6) .
O13 C18 1.363(6) .
O13 C59 1.430(6) .
O14 C21 1.233(6) .
O15 C23 1.373(7) .
O15 C64 1.449(9) .
O19 C25 1.384(6) .
O19 C70 1.418(9) .
O20 C28 1.252(6) .
O21 C30 1.369(7) .
O21 C71 1.425(8) .
O22 C32 1.360(7) .
O22 C76 1.436(7) .
O23 C81 1.196(7) .
O24 C81 1.344(8) .
O24 C82 1.421(8) .
N1 C7 1.353(8) .
N1 C8 1.398(7) .
N1 H1A 0.8600 .
N3 C14 1.348(6) .
N3 C12 1.426(7) .
N3 H3A 0.8600 .
N4 C21 1.375(6) .
N4 C22 1.375(7) .
N4 H4A 0.8600 .
N6 C28 1.341(7) .
N6 C26 1.424(7) .
N6 H6A 0.8600 .
C1 C2 1.380(9) .
C1 C6 1.421(9) .
C1 H1B 0.9300 .
C2 C3 1.412(10) .
C2 C35 1.434(11) .
C3 C4 1.370(10) .
C4 C5 1.381(9) .
C4 H4B 0.9300 .
C5 C6 1.399(8) .
C6 C7 1.468(8) .
C8 C13 1.388(8) .
C8 C9 1.405(8) .
C9 C10 1.382(9) .
C10 C11 1.378(8) .
C10 C48 1.539(8) .
C11 C12 1.395(8) .
C12 C13 1.377(8) .
C13 H13A 0.9300 .
C14 C15 1.509(7) .
C15 C20 1.385(7) .
C15 C16 1.407(7) .
C16 C17 1.388(7) .
C17 C18 1.371(7) .
C17 H17A 0.9300 .
C18 C19 1.410(7) .
C19 C20 1.387(6) .
C19 C21 1.478(7) .
C20 H20A 0.9300 .
C22 C27 1.385(8) .
C22 C23 1.409(8) .
C23 C24 1.370(8) .
C24 C25 1.414(8) .
C24 C65 1.482(9) .
C25 C26 1.385(8) .
C26 C27 1.374(7) .
C27 H27A 0.9300 .
C28 C29 1.485(8) .
C29 C34 1.401(8) .
C29 C30 1.412(8) .
C30 C31 1.374(8) .
C31 C32 1.398(8) .
C31 H31A 0.9300 .
C32 C33 1.404(8) .
C33 C34 1.361(8) .
C33 C81 1.483(8) .
C34 H34A 0.9300 .
C36 H36A 0.9600 .
C36 H36B 0.9600 .
C36 H36C 0.9600 .
C37 C38 1.516(11) .
C37 H37A 0.9700 .
C37 H37B 0.9700 .
C38 C39X 1.37(2) .
C38 C39 1.501(14) .
C38 H38A 0.9700 .
C38 H38B 0.9699 .
C38 H38C 0.9599 .
C38 H38D 0.9600 .
C39 C41 1.482(16) .
C39 C40 1.497(14) .
C39 H38D 0.5711 .
C39 H39A 0.9799 .
C40 H40A 0.9602 .
C40 H40B 0.9600 .
C40 H40C 0.9598 .
C40 H40F 1.1483 .
C41 H41A 0.9599 .
C41 H41B 0.9600 .
C41 H41C 0.9600 .
C39X C40X 1.480(17) .
C39X C41X 1.484(18) .
C39X H38B 0.4045 .
C39X H39B 0.9601 .
C40X H40C 1.1245 .
C40X H40D 0.9599 .
C40X H40E 0.9602 .
C40X H40F 0.9600 .
C41X H41D 0.9600 .
C41X H41E 0.9601 .
C41X H41F 0.9598 .
C42 C43 1.501(9) .
C42 H42A 0.9700 .
C42 H42B 0.9700 .
C43 C44 1.513(10) .
C43 H43A 0.9700 .
C43 H43B 0.9700 .
C44 C46 1.470(15) .
C44 C45 1.506(12) .
C44 H44A 0.9800 .
C45 H45A 0.9600 .
C45 H45B 0.9600 .
C45 H45C 0.9600 .
C46 H46A 0.9600 .
C46 H46B 0.9600 .
C46 H46C 0.9600 .
C47 H47A 0.9600 .
C47 H47B 0.9600 .
C47 H47C 0.9600 .
C53 H53A 0.9600 .
C53 H53B 0.9600 .
C53 H53C 0.9600 .
C54 C55 1.516(9) .
C54 H54A 0.9700 .
C54 H54B 0.9700 .
C55 C56 1.591(15) .
C55 C56X 1.620(18) .
C55 H55A 0.9698 .
C55 H55B 0.9700 .
C55 H55C 0.9598 .
C55 H55D 0.9600 .
C56 C58 1.478(17) .
C56 C57 1.490(16) .
C56 H55D 1.2414 .
C56 H56A 0.9800 .
C56 H58F 0.9911 .
C57 H57A 0.9597 .
C57 H57B 0.9601 .
C57 H57C 0.9600 .
C57 H57E 1.2038 .
C58 H58A 0.9601 .
C58 H58B 0.9600 .
C58 H58C 0.9599 .
C58 H58D 0.8581 .
C58 H58E 1.0198 .
C58 H58F 1.0652 .
C56X C57X 1.453(18) .
C56X C58X 1.465(19) .
C56X H55A 1.3120 .
C56X H58C 1.0979 .
C56X H56B 0.9600 .
C57X C57X 1.82(5) 2_756
C57X H57B 1.3861 .
C57X H57D 0.9600 .
C57X H57E 0.9600 .
C57X H57F 0.9600 .
C58X H58A 0.9632 .
C58X H58B 0.9680 .
C58X H58C 1.0814 .
C58X H58D 0.9599 .
C58X H58E 0.9600 .
C58X H58F 0.9600 .
C59 C60 1.519(10) .
C59 H59A 0.9700 .
C59 H59B 0.9700 .
C60 C61X 1.489(10) .
C60 C61 1.530(14) .
C60 H60A 0.9701 .
C60 H60B 0.9700 .
C60 H60C 0.9601 .
C60 H60D 0.9600 .
C61 C63 1.473(19) .
C61 C62 1.479(18) .
C61 H60D 1.0474 .
C61 H61A 0.9800 .
C61 H63E 0.7819 .
C62 H62A 0.9600 .
C62 H62B 0.9600 .
C62 H62C 0.9601 .
C62 H62E 1.2578 .
C62 H62F 0.9524 .
C63 H63A 0.9600 .
C63 H63B 0.9600 .
C63 H63C 0.9599 .
C63 H63D 0.7688 .
C63 H63E 1.1943 .
C63 H63F 0.8999 .
C61X C63X 1.47(2) .
C61X C62X 1.466(19) .
C61X H60B 1.4966 .
C61X H61B 0.9600 .
C62X H62A 1.3919 .
C62X H62C 0.6801 .
C62X H62D 0.9600 .
C62X H62E 0.9600 .
C62X H62F 0.9599 .
C63X H63A 1.0899 .
C63X H63B 1.1187 .
C63X H63C 1.0723 .
C63X H63D 0.9600 .
C63X H63E 0.9601 .
C63X H63F 0.9601 .
C64 H64A 0.9600 .
C64 H64B 0.9600 .
C64 H64C 0.9600 .
O7 C48 1.190(8) .
N2 C48 1.333(9) .
N2 C49 1.456(9) .
N2 H2A 0.8600 .
C49 C50 1.25(2) .
C49 C50X 1.426(17) .
C49 C52X 1.61(2) .
C49 C52 1.76(2) .
C49 H49A 0.9800 .
C49 H49B 0.9600 .
O8 C50 1.23(2) .
O8 H52D 0.7683 .
O9 C50 1.295(9) .
O9 C51 1.415(19) .
O9 H52E 1.3429 .
O9 H52F 0.2432 .
C50 H52D 0.9429 .
C50 H52E 1.2933 .
C50 H52F 1.3495 .
C51 H51A 0.9600 .
C51 H51B 0.9600 .
C51 H51C 0.9600 .
C51 H52F 1.4102 .
C52 H52A 0.9602 .
C52 H52B 0.9601 .
C52 H52C 0.9600 .
O8X C50X 1.190(17) .
O8X H52A 0.6694 .
O9X C50X 1.320(8) .
O9X C51X 1.440(14) .
O9X H52B 1.3556 .
O9X H52C 0.3640 .
C50X H52A 0.9623 .
C50X H52B 1.1461 .
C50X H52C 1.3280 .
C51X H52C 1.3893 .
C51X H51D 0.9599 .
C51X H51E 0.9601 .
C51X H51F 0.9600 .
C52X H52D 0.9600 .
C52X H52E 0.9601 .
C52X H52F 0.9601 .
O16 C65 1.231(10) .
O17 C67 1.41(3) .
O18 C68 1.309(10) .
O18 C67 1.33(3) .
N5 C65 1.260(11) .
N5 C66 1.443(12) .
N5 H5A 0.8600 .
C66 C67 1.101(19) .
C66 C69 1.70(2) .
C66 H66A 0.9800 .
C68 H68A 0.9600 .
C68 H68B 0.9600 .
C68 H68C 0.9600 .
C69 H69A 0.9600 .
C69 H69B 0.9600 .
C69 H69C 0.9600 .
C70 H70A 0.9600 .
C70 H70B 0.9600 .
C70 H70C 0.9600 .
C71 C72 1.523(12) .
C71 H71A 0.9700 .
C71 H71B 0.9700 .
C72 C73 1.213(15) .
C72 H72A 0.9700 .
C72 H72B 0.9700 .
C73 C74 1.477(17) .
C73 C75 1.544(15) .
C73 H73A 0.9800 .
C74 H74A 0.9600 .
C74 H74B 0.9600 .
C74 H74C 0.9600 .
C75 H75A 0.9600 .
C75 H75B 0.9600 .
C75 H75C 0.9600 .
C76 C77 1.490(9) .
C76 H76A 0.9700 .
C76 H76B 0.9700 .
C77 C78 1.521(9) .
C77 H77A 0.9700 .
C77 H77B 0.9700 .
C78 C80 1.510(11) .
C78 C79 1.543(11) .
C78 H78A 0.9800 .
C79 H79A 0.9600 .
C79 H79B 0.9600 .
C79 H79C 0.9600 .
C80 H80A 0.9600 .
C80 H80B 0.9600 .
C80 H80C 0.9600 .
C82 H82A 0.9600 .
C82 H82B 0.9600 .
C82 H82C 0.9600 .
C83 C84 1.3900 .
C83 C88 1.3900 .
C83 H83A 0.9300 .
C84 C85 1.3900 .
C84 C89 1.499(10) .
C85 C86 1.3900 .
C85 H85A 0.9300 .
C86 C87 1.3900 .
C86 H86A 0.9300 .
C87 C88 1.3900 .
C87 H87A 0.9300 .
C88 H88A 0.9300 .
C89 H89A 0.9600 .
C89 H89B 0.9600 .
C89 H89C 0.9600 .

loop_
_geom_torsion_atom_site_label_1
_geom_torsion_atom_site_label_2
_geom_torsion_atom_site_label_3
_geom_torsion_atom_site_label_4
_geom_torsion
_geom_torsion_site_symmetry_4
C6 C1 C2 C3 -5.5(11) .
C6 C1 C2 C35 177.0(8) .
C37 O3 C3 C4 -14.9(12) .
C37 O3 C3 C2 165.9(7) .
C1 C2 C3 O3 -176.6(7) .
C35 C2 C3 O3 0.8(12) .
C1 C2 C3 C4 4.1(11) .
C35 C2 C3 C4 -178.5(8) .
O3 C3 C4 C5 -179.8(7) .
C2 C3 C4 C5 -0.6(12) .
C3 C4 C5 O4 178.8(7) .
C3 C4 C5 C6 -1.9(11) .
C42 O4 C5 C4 -4.5(9) .
C42 O4 C5 C6 176.3(6) .
C4 C5 C6 C1 0.8(10) .
O4 C5 C6 C1 -180.0(6) .
C4 C5 C6 C7 -177.1(7) .
O4 C5 C6 C7 2.1(11) .
C2 C1 C6 C5 3.1(11) .
C2 C1 C6 C7 -178.7(7) .
C8 N1 C7 O5 -2.7(12) .
C8 N1 C7 C6 174.6(6) .
C5 C6 C7 O5 172.9(7) .
C1 C6 C7 O5 -4.9(11) .
C5 C6 C7 N1 -4.4(12) .
C1 C6 C7 N1 177.8(7) .
C7 N1 C8 C13 7.6(12) .
C7 N1 C8 C9 -169.5(7) .
C47 O6 C9 C10 -88.4(8) .
C47 O6 C9 C8 97.6(7) .
C13 C8 C9 C10 2.9(10) .
N1 C8 C9 C10 -179.8(6) .
C13 C8 C9 O6 176.9(6) .
N1 C8 C9 O6 -5.8(9) .
O6 C9 C10 C11 -177.8(6) .
C8 C9 C10 C11 -4.0(10) .
O6 C9 C10 C48 1.8(10) .
C8 C9 C10 C48 175.6(6) .
C9 C10 C11 O10 179.4(6) .
C48 C10 C11 O10 -0.2(11) .
C9 C10 C11 C12 1.8(10) .
C48 C10 C11 C12 -177.8(6) .
C53 O10 C11 C10 45.9(10) .
C53 O10 C11 C12 -136.4(7) .
C10 C11 C12 C13 1.6(10) .
O10 C11 C12 C13 -176.2(6) .
C10 C11 C12 N3 -177.2(6) .
O10 C11 C12 N3 5.0(8) .
C14 N3 C12 C13 7.7(10) .
C14 N3 C12 C11 -173.6(6) .
C11 C12 C13 C8 -2.7(10) .
N3 C12 C13 C8 176.0(6) .
N1 C8 C13 C12 -176.6(6) .
C9 C8 C13 C12 0.5(10) .
C12 N3 C14 O11 4.6(10) .
C12 N3 C14 C15 -178.8(5) .
O11 C14 C15 C20 6.1(8) .
N3 C14 C15 C20 -170.7(5) .
O11 C14 C15 C16 -172.4(6) .
N3 C14 C15 C16 10.7(8) .
C54 O12 C16 C17 -3.2(8) .
C54 O12 C16 C15 177.1(5) .
C20 C15 C16 O12 179.8(4) .
C14 C15 C16 O12 -1.6(8) .
C20 C15 C16 C17 0.2(8) .
C14 C15 C16 C17 178.7(5) .
O12 C16 C17 C18 -179.8(5) .
C15 C16 C17 C18 -0.2(8) .
C59 O13 C18 C17 4.7(8) .
C59 O13 C18 C19 -175.4(5) .
C16 C17 C18 O13 -179.7(5) .
C16 C17 C18 C19 0.3(8) .
O13 C18 C19 C20 179.6(4) .
C17 C18 C19 C20 -0.4(7) .
O13 C18 C19 C21 2.5(8) .
C17 C18 C19 C21 -177.6(5) .
C16 C15 C20 C19 -0.3(8) .
C14 C15 C20 C19 -179.0(5) .
C18 C19 C20 C15 0.4(7) .
C21 C19 C20 C15 178.0(5) .
C22 N4 C21 O14 7.7(9) .
C22 N4 C21 C19 -173.6(6) .
C20 C19 C21 O14 -0.4(8) .
C18 C19 C21 O14 176.7(5) .
C20 C19 C21 N4 -179.1(5) .
C18 C19 C21 N4 -1.9(8) .
C21 N4 C22 C27 -27.8(10) .
C21 N4 C22 C23 152.5(6) .
C64 O15 C23 C24 -88.6(8) .
C64 O15 C23 C22 98.4(7) .
N4 C22 C23 C24 -177.9(7) .
C27 C22 C23 C24 2.4(10) .
N4 C22 C23 O15 -4.9(9) .
C27 C22 C23 O15 175.4(6) .
O15 C23 C24 C25 -177.8(6) .
C22 C23 C24 C25 -5.0(11) .
O15 C23 C24 C65 2.6(11) .
C22 C23 C24 C65 175.4(8) .
C70 O19 C25 C26 -109.9(8) .
C70 O19 C25 C24 75.5(9) .
C23 C24 C25 O19 179.6(6) .
C65 C24 C25 O19 -0.8(11) .
C23 C24 C25 C26 5.0(11) .
C65 C24 C25 C26 -175.4(8) .
O19 C25 C26 C27 -177.1(6) .
C24 C25 C26 C27 -2.4(11) .
O19 C25 C26 N6 0.4(9) .
C24 C25 C26 N6 175.1(6) .
C28 N6 C26 C27 -14.2(11) .
C28 N6 C26 C25 168.4(6) .
C25 C26 C27 C22 -0.2(11) .
N6 C26 C27 C22 -177.5(6) .
N4 C22 C27 C26 -179.4(7) .
C23 C22 C27 C26 0.3(10) .
C26 N6 C28 O20 -5.8(10) .
C26 N6 C28 C29 177.7(6) .
O20 C28 C29 C34 -0.3(9) .
N6 C28 C29 C34 176.3(6) .
O20 C28 C29 C30 173.0(7) .
N6 C28 C29 C30 -10.4(10) .
C71 O21 C30 C31 6.7(10) .
C71 O21 C30 C29 -174.3(7) .
C34 C29 C30 O21 179.8(6) .
C28 C29 C30 O21 6.4(10) .
C34 C29 C30 C31 -1.3(10) .
C28 C29 C30 C31 -174.7(6) .
O21 C30 C31 C32 178.5(6) .
C29 C30 C31 C32 -0.4(11) .
C76 O22 C32 C31 1.4(10) .
C76 O22 C32 C33 -178.4(6) .
C30 C31 C32 O22 -179.3(6) .
C30 C31 C32 C33 0.4(10) .
O22 C32 C33 C34 -179.0(6) .
C31 C32 C33 C34 1.3(10) .
O22 C32 C33 C81 1.9(10) .
C31 C32 C33 C81 -177.9(6) .
C32 C33 C34 C29 -3.2(10) .
C81 C33 C34 C29 175.9(6) .
C30 C29 C34 C33 3.2(10) .
C28 C29 C34 C33 177.4(6) .
C36 O1 C35 O2 -3.4(14) .
C36 O1 C35 C2 -178.0(8) .
C1 C2 C35 O2 -160.1(10) .
C3 C2 C35 O2 22.5(16) .
C1 C2 C35 O1 13.9(12) .
C3 C2 C35 O1 -163.5(7) .
C3 O3 C37 C38 -178.9(7) .
O3 C37 C38 C39X 82.7(14) .
O3 C37 C38 C39 -157.5(11) .
C39X C38 C39 C41 66.6(17) .
C37 C38 C39 C41 -57.5(16) .
C39X C38 C39 C40 -53.4(17) .
C37 C38 C39 C40 -177.5(12) .
C39 C38 C39X C40X 47.1(17) .
C37 C38 C39X C40X 175.2(14) .
C39 C38 C39X C41X -77(2) .
C37 C38 C39X C41X 51(2) .
C5 O4 C42 C43 86.3(8) .
O4 C42 C43 C44 -177.4(7) .
C42 C43 C44 C46 -63.4(9) .
C42 C43 C44 C45 170.5(8) .
C16 O12 C54 C55 80.7(8) .
O12 C54 C55 C56 -146.9(8) .
O12 C54 C55 C56X 148.1(8) .
C54 C55 C56 C58 -67.7(12) .
C56X C55 C56 C58 28.9(11) .
C54 C55 C56 C57 170.1(14) .
C56X C55 C56 C57 -93.2(17) .
C54 C55 C56X C57X -168.5(17) .
C56 C55 C56X C57X 86.2(18) .
C54 C55 C56X C58X 76(2) .
C56 C55 C56X C58X -29(2) .
C58X C56X C57X C57X 180(5) 2_756
C55 C56X C57X C57X 77(5) 2_756
C18 O13 C59 C60 -82.9(7) .
O13 C59 C60 C61X 144.7(16) .
O13 C59 C60 C61 -162.5(9) .
C61X C60 C61 C63 59(2) .
C59 C60 C61 C63 -48.0(16) .
C61X C60 C61 C62 -72(2) .
C59 C60 C61 C62 -178.7(17) .
C59 C60 C61X C63X 59(3) .
C61 C60 C61X C63X -39(2) .
C59 C60 C61X C62X 178(2) .
C61 C60 C61X C62X 80(3) .
C49 N2 C48 O7 -4.7(11) .
C49 N2 C48 C10 173.5(6) .
C11 C10 C48 O7 -97.7(9) .
C9 C10 C48 O7 82.7(9) .
C11 C10 C48 N2 84.1(8) .
C9 C10 C48 N2 -95.5(7) .
C48 N2 C49 C50 74.0(19) .
C48 N2 C49 C50X -57.9(13) .
C48 N2 C49 C52X 74.4(10) .
C48 N2 C49 C52 -62.4(17) .
C50X C49 C50 O8 -6(4) .
N2 C49 C50 O8 -141(3) .
C52X C49 C50 O8 -142(10) .
C52 C49 C50 O8 -9(4) .
C50X C49 C50 O9 161(2) .
N2 C49 C50 O9 26(3) .
C52X C49 C50 O9 25(5) .
C52 C49 C50 O9 158(2) .
C51 O9 C50 O8 -20(4) .
C51 O9 C50 C49 172(3) .
C51X O9X C50X O8X 1(2) .
C51X O9X C50X C49 -179.5(10) .
C50 C49 C50X O8X 7(3) .
N2 C49 C50X O8X 146.9(15) .
C52X C49 C50X O8X 19(2) .
C52 C49 C50X O8X 172(10) .
C50 C49 C50X O9X -173.1(19) .
N2 C49 C50X O9X -32.9(16) .
C52X C49 C50X O9X -161.2(12) .
C52 C49 C50X O9X -7(9) .
C66 N5 C65 O16 -1.8(14) .
C66 N5 C65 C24 177.5(8) .
C23 C24 C65 O16 76.4(11) .
C25 C24 C65 O16 -103.2(9) .
C23 C24 C65 N5 -102.9(9) .
C25 C24 C65 N5 77.5(10) .
C65 N5 C66 C67 137(2) .
C65 N5 C66 C69 -111.5(12) .
N5 C66 C67 O18 -52(3) .
C69 C66 C67 O18 -163(2) .
N5 C66 C67 O17 -155.4(17) .
C69 C66 C67 O17 93(2) .
C68 O18 C67 C66 -149(3) .
C68 O18 C67 O17 -33(3) .
C30 O21 C71 C72 -173.0(8) .
O21 C71 C72 C73 134(2) .
C71 C72 C73 C74 -17(4) .
C71 C72 C73 C75 177.8(15) .
C32 O22 C76 C77 -174.8(6) .
O22 C76 C77 C78 -177.9(6) .
C76 C77 C78 C80 -165.3(7) .
C76 C77 C78 C79 70.0(9) .
C82 O24 C81 O23 -1.8(9) .
C82 O24 C81 C33 177.5(6) .
C34 C33 C81 O23 155.3(7) .
C32 C33 C81 O23 -25.6(11) .
C34 C33 C81 O24 -24.0(9) .
C32 C33 C81 O24 155.2(6) .
C88 C83 C84 C85 0.0 .
C88 C83 C84 C89 180(2) .
C83 C84 C85 C86 0.0 .
C89 C84 C85 C86 -180(2) .
C84 C85 C86 C87 0.0 .
C85 C86 C87 C88 0.0 .
C86 C87 C88 C83 0.0 .
C84 C83 C88 C87 0.0 .
